data_4115371
loop_
_publ_author_name
'Shuichi Hiraoka'
'Tao Yi'
'Motoo Shiro'
'Mitsuhiko Shionoya'

_publ_contact_author_address
;
    Department of Chemistry, Graduate School of Science
    The Umiversity of Tokyo
    Hongo, Tokyo 113-0033, Japan
;
_publ_contact_author_email ' shionoya@chem.s.u-tokyo.ac.jp '
_publ_contact_author_fax ' 81-3-5841-8061'
_publ_contact_author_name ' Mitsuhiko Shionoya''
_publ_contact_author_phone ' 81-3-5841-8061'
_publ_section_title
;
 Triangular and Tetrahedral Array of Silver(I) Ions by a Novel Disk-Shaped
 Tridentate Ligand: Dynamic Control of Coordination Equilibrium of the
 Silver(I) Complexes
;
_journal_name_full 'Journal of the American Chemical Society'
_journal_page_first 14510
_journal_page_last 14511
_journal_paper_doi 10.1021/ja028659n
_journal_volume 124
_journal_year 2002
_chemical_formula_moiety 'C121 H99 Ag4 N24 O3 S 3+, 3(C H3 O3 S -1), 6(H2 O)'
_chemical_formula_sum 'C124 H120 Ag4 N24 O18 S4'
_chemical_formula_weight 2794.17
_space_group_IT_number 148
_symmetry_cell_setting trigonal
_symmetry_Int_Tables_number 148
_symmetry_space_group_name_Hall '-R 3'
_symmetry_space_group_name_H-M 'R -3 :H'
_audit_creation_date 'Tue Oct 15 15:30:06 2002'
_audit_creation_method 'by teXsan'
_cell_angle_alpha 90
_cell_angle_beta 90
_cell_angle_gamma 120
_cell_formula_units_Z 24
_cell_length_a 40.805(6)
_cell_length_b 40.805(6)
_cell_length_c 60.53(1)
_cell_measurement_reflns_used 112474
_cell_measurement_temperature 93.2
_cell_measurement_theta_max 27.5
_cell_measurement_theta_min 3.0
_cell_volume 87283(2)
_computing_cell_refinement 'PROCESS-AUTO (Rigaku, 1998)'
_computing_data_collection 'PROCESS-AUTO (Rigaku, 1998)'
_computing_data_reduction 'teXsan (MSC & Rigaku, 1999)'
_computing_molecular_graphics 'ORTEP (Johnson, 1976)'
_computing_publication_material 'teXsan (MSC & Rigaku, 1999)'
_computing_structure_refinement 'teXsan (MSC & Rigaku, 1999)'
_computing_structure_solution 'SHELXS97 (Sheldrick, 1997)'
_diffrn_detector_area_resol_mean 10.00
_diffrn_measured_fraction_theta_full 0.9977
_diffrn_measured_fraction_theta_max 0.9977
_diffrn_measurement_device_type 'Rigaku RAXIS-RAPID Imaging Plate'
_diffrn_measurement_method \w
_diffrn_radiation_type 'Mo K\a'
_diffrn_radiation_wavelength 0.7107
_diffrn_reflns_av_R_equivalents 0.038
_diffrn_reflns_limit_h_max 52
_diffrn_reflns_limit_h_min -52
_diffrn_reflns_limit_k_max 52
_diffrn_reflns_limit_k_min -52
_diffrn_reflns_limit_l_max 78
_diffrn_reflns_limit_l_min -78
_diffrn_reflns_number 261952
_diffrn_reflns_theta_full 27.49
_diffrn_reflns_theta_max 27.49
_exptl_absorpt_coefficient_mu 0.651
_exptl_absorpt_correction_T_max 0.981
_exptl_absorpt_correction_T_min 0.870
_exptl_absorpt_correction_type multi-scan
_exptl_absorpt_process_details 'ABSCOR (Higashi, 1995)'
_exptl_crystal_colour colorless
_exptl_crystal_density_diffrn 1.276
_exptl_crystal_description block
_exptl_crystal_F_000 34272.00
_exptl_crystal_size_max 0.070
_exptl_crystal_size_mid 0.070
_exptl_crystal_size_min 0.030
_refine_diff_density_max 3.38
_refine_diff_density_min -1.61
_refine_ls_extinction_method none
_refine_ls_goodness_of_fit_ref 1.118
_refine_ls_number_parameters 1634
_refine_ls_number_reflns 19914
_refine_ls_R_factor_gt 0.0887
_refine_ls_shift/su_max 0.0063
_refine_ls_structure_factor_coef F
_refine_ls_weighting_details 'w = 1/[\s^2^(Fo) + 0.00160|Fo|^2^]'
_refine_ls_weighting_scheme calc
_refine_ls_wR_factor_ref 0.1280
_reflns_number_gt 8519
_reflns_number_total 44400
_reflns_threshold_expression F^2^>2.0\s(F^2^)
_cod_data_source_file ja028659n-5_s2.cif
_cod_data_source_block General
_cod_original_cell_volume 87283(23)
_cod_original_sg_symbol_H-M 'R -3 '
_cod_original_formula_sum 'C124 H120 Ag4 N24 O18 S4 '
_cod_database_code 4115371

loop_
_symmetry_equiv_pos_as_xyz
x,y,z
-y,x-y,z
-x+y,-x,z
-x,-y,-z
y,-x+y,-z
x-y,x,-z
2/3+x,1/3+y,1/3+z
2/3-y,1/3+x-y,1/3+z
2/3-x+y,1/3-x,1/3+z
2/3-x,1/3-y,1/3-z
2/3+y,1/3-x+y,1/3-z
2/3+x-y,1/3+x,1/3-z
1/3+x,2/3+y,2/3+z
1/3-y,2/3+x-y,2/3+z
1/3-x+y,2/3-x,2/3+z
1/3-x,2/3-y,2/3-z
1/3+y,2/3-x+y,2/3-z
1/3+x-y,2/3+x,2/3-z

loop_
_atom_site_label
_atom_site_type_symbol
_atom_site_fract_x
_atom_site_fract_y
_atom_site_fract_z
_atom_site_U_iso_or_equiv
_atom_site_adp_type
_atom_site_occupancy
_atom_site_calc_flag
_atom_site_refinement_flags
Ag1 Ag 1.30142(4) 1.41689(4) -0.21542(2) 0.0488(4) Uani 1.00 d .
Ag2 Ag 1.43264(4) 1.39540(4) -0.21057(2) 0.0579(5) Uani 1.00 d .
Ag3 Ag 1.46091(4) 1.56869(4) -0.20697(2) 0.0516(4) Uani 1.00 d .
Ag4 Ag 1.40070(4) 1.45088(4) -0.29256(2) 0.0557(5) Uani 1.00 d .
Ag5 Ag 1.0000 1.0000 -0.23934(4) 0.0480(4) Uani 1.00 d SP
Ag6 Ag 1.09296(4) 1.03456(4) -0.33573(2) 0.0608(5) Uani 1.00 d .
S1 S 1.3894(1) 1.4408(1) -0.23555(8) 0.057(2) Uani 1.00 d .
S2 S 1.0000 1.0000 -0.3225(1) 0.054(1) Uani 1.00 d SP
S3 S 1.0730(2) 1.2231(2) -0.23718(9) 0.0986 Uiso 1.00 d G
S4 S 1.6635(2) 1.5939(2) -0.2359(1) 0.1348 Uiso 1.00 d G
S5 S 1.3177(3) 1.1019(3) -0.3661(2) 0.2121 Uiso 1.00 d G
O1 O 1.3518(4) 1.4356(4) -0.2408(2) 0.066(5) Uani 1.00 d .
O2 O 1.3890(4) 1.4174(4) -0.2168(2) 0.077(5) Uani 1.00 d .
O3 O 1.4092(4) 1.4375(4) -0.2552(2) 0.078(5) Uani 1.00 d .
O4 O 1.0359(3) 1.0343(3) -0.3290(2) 0.061(4) Uani 1.00 d .
O5 O 1.0711(3) 1.2437(3) -0.2564(1) 0.0986 Uiso 1.00 d G
O6 O 1.0914(3) 1.2008(3) -0.2422(2) 0.0986 Uiso 1.00 d G
O7 O 1.0366(2) 1.2009(3) -0.2256(2) 0.0986 Uiso 1.00 d G
O8 O 1.6642(4) 1.6287(3) -0.2287(2) 0.1348 Uiso 1.00 d G
O9 O 1.6254(3) 1.5610(3) -0.2355(2) 0.1348 Uiso 1.00 d G
O10 O 1.6838(4) 1.5988(4) -0.2569(2) 0.1348 Uiso 1.00 d G
O11 O 1.3315(6) 1.0761(5) -0.3717(3) 0.2121 Uiso 1.00 d G
O12 O 1.3338(6) 1.1354(4) -0.3806(3) 0.2121 Uiso 1.00 d G
O13 O 1.3209(6) 1.1118(6) -0.3425(2) 0.2121 Uiso 1.00 d G
O14 O 0.9610(4) 1.1654(4) -0.2302(2) 0.096(6) Uani 1.00 d .
O15 O 1.7160(5) 1.7059(5) -0.2256(2) 0.103(6) Uani 1.00 d .
O16 O 1.1198(5) 0.8934(5) -0.2926(3) 0.116(7) Uani 1.00 d .
O17 O 1.5963(5) 1.5828(5) -0.2948(3) 0.123(7) Uani 1.00 d .
O18 O 0.8612(6) 1.1873(5) -0.2288(3) 0.131(8) Uani 1.00 d .
O19 O 1.0484(5) 1.2986(5) -0.2499(3) 0.141(8) Uani 1.00 d .
O20 O 0.9348(5) 1.2140(5) -0.2393(4) 0.140(8) Uani 1.00 d .
O21 O 1.3865(6) 1.6348(5) -0.2879(4) 0.169(9) Uani 1.00 d .
N1 N 1.2957(4) 1.3922(4) -0.1808(2) 0.050(5) Uani 1.00 d .
N2 N 1.3020(4) 1.3808(4) -0.1456(2) 0.056(5) Uani 1.00 d .
N3 N 1.4630(4) 1.4186(4) -0.1759(2) 0.050(5) Uani 1.00 d .
N4 N 1.4767(4) 1.4444(4) -0.1419(3) 0.062(6) Uani 1.00 d .
N5 N 1.4318(4) 1.5636(4) -0.1747(2) 0.049(5) Uani 1.00 d .
N6 N 1.4100(4) 1.5480(4) -0.1402(2) 0.053(5) Uani 1.00 d .
N7 N 1.3906(4) 1.3933(5) -0.3058(2) 0.052(5) Uani 1.00 d .
N8 N 1.3692(5) 1.3312(4) -0.3104(3) 0.066(6) Uani 1.00 d .
N9 N 1.2589(4) 1.3713(4) -0.2401(2) 0.048(5) Uani 1.00 d .
N10 N 1.2297(5) 1.3204(4) -0.2620(3) 0.063(6) Uani 1.00 d .
N11 N 1.3849(5) 1.3323(5) -0.2077(3) 0.061(6) Uani 1.00 d .
N12 N 1.3417(5) 1.2746(5) -0.2173(3) 0.086(7) Uani 1.00 d .
N13 N 1.4581(4) 1.6052(4) -0.2343(2) 0.043(4) Uani 1.00 d .
N14 N 1.4383(4) 1.6329(4) -0.2583(2) 0.047(5) Uani 1.00 d .
N15 N 1.3565(4) 1.4663(5) -0.3051(2) 0.061(5) Uani 1.00 d .
N16 N 1.3396(4) 1.5079(4) -0.3165(2) 0.046(5) Uani 1.00 d .
N17 N 1.2913(4) 1.4690(4) -0.2129(2) 0.048(5) Uani 1.00 d .
N18 N 1.2811(4) 1.5151(4) -0.2227(2) 0.050(5) Uani 1.00 d .
N19 N 1.4807(5) 1.4026(5) -0.2337(2) 0.061(6) Uani 1.00 d .
N20 N 1.5394(5) 1.4313(5) -0.2459(2) 0.065(6) Uani 1.00 d .
N21 N 1.5190(4) 1.5733(4) -0.2052(3) 0.051(5) Uani 1.00 d .
N22 N 1.5755(5) 1.5828(5) -0.2136(3) 0.073(6) Uani 1.00 d .
N23 N 1.4582(5) 1.5011(4) -0.3039(2) 0.050(5) Uani 1.00 d .
N24 N 1.5188(5) 1.5433(5) -0.3070(3) 0.072(6) Uani 1.00 d .
N25 N 1.0190(3) 1.0622(2) -0.2323(1) 0.0526 Uiso 1.00 d G
N26 N 1.0499(2) 1.1245(2) -0.2300(1) 0.0526 Uiso 1.00 d G
N27 N 1.1359(3) 1.0759(3) -0.3076(2) 0.0907 Uiso 1.00 d G
N28 N 1.1665(3) 1.1351(3) -0.2961(2) 0.0907 Uiso 1.00 d G
N29 N 1.1079(3) 0.9873(3) -0.3355(2) 0.0717 Uiso 1.00 d G
N30 N 1.1252(3) 0.9484(3) -0.3214(1) 0.0717 Uiso 1.00 d G
N31 N 1.1039(3) 1.0635(3) -0.3702(2) 0.085086(2) Uiso 1.00 d G
N32 N 1.0983(3) 1.0670(3) -0.4063(2) 0.08509(6) Uiso 1.00 d G
C1 C 1.3593(5) 1.4309(5) -0.1641(3) 0.045(6) Uani 1.00 d .
C2 C 1.3871(5) 1.4201(5) -0.1634(3) 0.043(6) Uani 1.00 d .
C3 C 1.4251(5) 1.4482(5) -0.1620(3) 0.046(6) Uani 1.00 d .
C4 C 1.4361(5) 1.4866(5) -0.1613(3) 0.042(5) Uani 1.00 d .
C5 C 1.4071(6) 1.4952(5) -0.1621(3) 0.043(6) Uani 1.00 d .
C6 C 1.3698(5) 1.4686(5) -0.1630(3) 0.043(6) Uani 1.00 d .
C7 C 1.3187(5) 1.4013(5) -0.1635(3) 0.046(6) Uani 1.00 d .
C8 C 1.2599(5) 1.3624(5) -0.1728(3) 0.050(6) Uani 1.00 d .
C9 C 1.2259(6) 1.3433(5) -0.1833(3) 0.053(6) Uani 1.00 d .
C10 C 1.1950(5) 1.3150(6) -0.1712(3) 0.062(7) Uani 1.00 d .
C11 C 1.2017(6) 1.3083(6) -0.1483(3) 0.065(7) Uani 1.00 d .
C12 C 1.2352(6) 1.3291(6) -0.1381(3) 0.068(7) Uani 1.00 d .
C13 C 1.2649(5) 1.3561(5) -0.1504(3) 0.049(6) Uani 1.00 d .
C14 C 1.3749(5) 1.3788(6) -0.1630(3) 0.063(7) Uani 1.00 d .
C15 C 1.4550(5) 1.4372(5) -0.1608(3) 0.050(6) Uani 1.00 d .
C16 C 1.4913(5) 1.4145(5) -0.1673(3) 0.055(6) Uani 1.00 d .
C17 C 1.5136(6) 1.3997(6) -0.1757(3) 0.067(7) Uani 1.00 d .
C18 C 1.5409(6) 1.3994(6) -0.1640(4) 0.079(9) Uani 1.00 d .
C19 C 1.5493(7) 1.4153(7) -0.1425(5) 0.086(10) Uani 1.00 d .
C20 C 1.5303(7) 1.4317(8) -0.1342(4) 0.10(1) Uani 1.00 d .
C21 C 1.5009(6) 1.4309(6) -0.1458(4) 0.067(8) Uani 1.00 d .
C22 C 1.4767(5) 1.5169(5) -0.1591(3) 0.056(6) Uani 1.00 d .
C23 C 1.4171(5) 1.5359(5) -0.1593(3) 0.050(6) Uani 1.00 d .
C24 C 1.4339(5) 1.5954(5) -0.1643(3) 0.044(6) Uani 1.00 d .
C25 C 1.4449(5) 1.6319(5) -0.1724(3) 0.057(6) Uani 1.00 d .
C26 C 1.4427(5) 1.6566(5) -0.1589(3) 0.057(6) Uani 1.00 d .
C27 C 1.4294(6) 1.6465(6) -0.1375(4) 0.079(8) Uani 1.00 d .
C28 C 1.4178(7) 1.6114(6) -0.1286(3) 0.080(8) Uani 1.00 d .
C29 C 1.4197(5) 1.5852(6) -0.1429(3) 0.058(7) Uani 1.00 d .
C30 C 1.3387(5) 1.4786(5) -0.1627(3) 0.052(6) Uani 1.00 d .
C31 C 1.3503(5) 1.3499(5) -0.2767(3) 0.049(6) Uani 1.00 d .
C32 C 1.3172(6) 1.3530(5) -0.2741(3) 0.058(7) Uani 1.00 d .
C33 C 1.2972(6) 1.3429(5) -0.2540(4) 0.064(7) Uani 1.00 d .
C34 C 1.3105(6) 1.3298(6) -0.2364(3) 0.065(7) Uani 1.00 d .
C35 C 1.3418(5) 1.3261(5) -0.2390(3) 0.050(6) Uani 1.00 d .
C36 C 1.3619(5) 1.3365(5) -0.2592(3) 0.056(6) Uani 1.00 d .
C37 C 1.3682(6) 1.3583(6) -0.2974(3) 0.057(7) Uani 1.00 d .
C38 C 1.4058(6) 1.3881(6) -0.3261(3) 0.063(7) Uani 1.00 d .
C39 C 1.4304(6) 1.4133(6) -0.3408(4) 0.068(7) Uani 1.00 d .
C40 C 1.4425(7) 1.4009(8) -0.3586(4) 0.097(10) Uani 1.00 d .
C41 C 1.4277(9) 1.3596(8) -0.3611(4) 0.10(1) Uani 1.00 d .
C42 C 1.4022(8) 1.3349(6) -0.3464(4) 0.084(9) Uani 1.00 d .
C43 C 1.3924(7) 1.3484(6) -0.3288(4) 0.072(8) Uani 1.00 d .
C44 C 1.3034(5) 1.3676(6) -0.2926(3) 0.065(7) Uani 1.00 d .
C45 C 1.2621(6) 1.3457(5) -0.2520(3) 0.049(6) Uani 1.00 d .
C46 C 1.2212(5) 1.3632(5) -0.2442(3) 0.049(6) Uani 1.00 d .
C47 C 1.2032(6) 1.3813(6) -0.2368(3) 0.054(7) Uani 1.00 d .
C48 C 1.1662(6) 1.3669(6) -0.2435(3) 0.063(7) Uani 1.00 d .
C49 C 1.1477(6) 1.3350(7) -0.2564(3) 0.070(8) Uani 1.00 d .
C50 C 1.1659(7) 1.3155(7) -0.2641(4) 0.092(9) Uani 1.00 d .
C51 C 1.2054(6) 1.3315(6) -0.2570(3) 0.064(7) Uani 1.00 d .
C52 C 1.2881(6) 1.3161(5) -0.2146(3) 0.071(7) Uani 1.00 d .
C53 C 1.3557(6) 1.3111(6) -0.2210(3) 0.057(7) Uani 1.00 d .
C54 C 1.3891(6) 1.3073(6) -0.1943(3) 0.051(7) Uani 1.00 d .
C55 C 1.4157(6) 1.3132(6) -0.1793(4) 0.077(8) Uani 1.00 d .
C56 C 1.4133(7) 1.2807(8) -0.1691(4) 0.078(9) Uani 1.00 d .
C57 C 1.3881(9) 1.2450(8) -0.1756(4) 0.10(1) Uani 1.00 d .
C58 C 1.3602(8) 1.2389(6) -0.1913(4) 0.101(10) Uani 1.00 d .
C59 C 1.3626(6) 1.2716(7) -0.2008(4) 0.070(8) Uani 1.00 d .
C60 C 1.3978(6) 1.3332(5) -0.2615(3) 0.064(7) Uani 1.00 d .
C61 C 1.3954(5) 1.5642(5) -0.2522(3) 0.038(5) Uani 1.00 d .
C62 C 1.3908(5) 1.5465(5) -0.2734(3) 0.045(6) Uani 1.00 d .
C63 C 1.3592(5) 1.5130(5) -0.2775(3) 0.045(6) Uani 1.00 d .
C64 C 1.3292(5) 1.4960(5) -0.2620(3) 0.045(6) Uani 1.00 d .
C65 C 1.3330(5) 1.5136(5) -0.2416(3) 0.044(6) Uani 1.00 d .
C66 C 1.3667(5) 1.5485(5) -0.2365(3) 0.042(6) Uani 1.00 d .
C67 C 1.4310(5) 1.6004(6) -0.2481(3) 0.046(6) Uani 1.00 d .
C68 C 1.4854(6) 1.6425(6) -0.2370(3) 0.050(6) Uani 1.00 d .
C69 C 1.5221(6) 1.6624(6) -0.2284(3) 0.067(7) Uani 1.00 d .
C70 C 1.5452(5) 1.7011(6) -0.2340(3) 0.065(7) Uani 1.00 d .
C71 C 1.5333(6) 1.7178(5) -0.2482(3) 0.056(6) Uani 1.00 d .
C72 C 1.4973(6) 1.6983(6) -0.2577(3) 0.055(7) Uani 1.00 d .
C73 C 1.4739(6) 1.6603(5) -0.2516(3) 0.050(6) Uani 1.00 d .
C74 C 1.4224(5) 1.5640(5) -0.2903(3) 0.053(6) Uani 1.00 d .
C75 C 1.3522(5) 1.4956(5) -0.2999(3) 0.047(6) Uani 1.00 d .
C76 C 1.3440(5) 1.4586(6) -0.3278(3) 0.056(6) Uani 1.00 d .
C77 C 1.3417(6) 1.4306(6) -0.3414(3) 0.064(7) Uani 1.00 d .
C78 C 1.3302(6) 1.4297(6) -0.3630(3) 0.069(7) Uani 1.00 d .
C79 C 1.3210(6) 1.4579(7) -0.3696(3) 0.079(8) Uani 1.00 d .
C80 C 1.3231(6) 1.4865(5) -0.3565(3) 0.061(7) Uani 1.00 d .
C81 C 1.3351(5) 1.4854(5) -0.3344(3) 0.049(6) Uani 1.00 d .
C82 C 1.2934(5) 1.4606(6) -0.2675(3) 0.058(6) Uani 1.00 d .
C83 C 1.3027(4) 1.4990(5) -0.2253(3) 0.036(5) Uani 1.00 d .
C84 C 1.2618(5) 1.4672(5) -0.1998(3) 0.045(6) Uani 1.00 d .
C85 C 1.2395(5) 1.4416(5) -0.1833(3) 0.046(5) Uani 1.00 d .
C86 C 1.2121(5) 1.4471(5) -0.1739(3) 0.054(6) Uani 1.00 d .
C87 C 1.2051(5) 1.4749(6) -0.1804(3) 0.059(7) Uani 1.00 d .
C88 C 1.2255(5) 1.4996(6) -0.1976(3) 0.059(7) Uani 1.00 d .
C89 C 1.2544(6) 1.4954(6) -0.2073(3) 0.057(7) Uani 1.00 d .
C90 C 1.3701(5) 1.5683(5) -0.2149(3) 0.046(5) Uani 1.00 d .
C91 C 1.5079(5) 1.4697(6) -0.2459(3) 0.049(6) Uani 1.00 d .
C92 C 1.5221(5) 1.4980(5) -0.2301(3) 0.047(6) Uani 1.00 d .
C93 C 1.5234(5) 1.5314(6) -0.2350(3) 0.053(6) Uani 1.00 d .
C94 C 1.5138(5) 1.5393(5) -0.2552(3) 0.049(6) Uani 1.00 d .
C95 C 1.5003(5) 1.5096(5) -0.2715(3) 0.050(6) Uani 1.00 d .
C96 C 1.4980(5) 1.4750(5) -0.2667(3) 0.048(6) Uani 1.00 d .
C97 C 1.5084(6) 1.4336(6) -0.2417(3) 0.054(7) Uani 1.00 d .
C98 C 1.4939(6) 1.3756(6) -0.2333(3) 0.052(7) Uani 1.00 d .
C99 C 1.4759(7) 1.3379(6) -0.2264(3) 0.073(8) Uani 1.00 d .
C100 C 1.4952(7) 1.3184(6) -0.2273(3) 0.070(8) Uani 1.00 d .
C101 C 1.5329(9) 1.3382(8) -0.2340(4) 0.09(1) Uani 1.00 d .
C102 C 1.5524(7) 1.3770(8) -0.2408(4) 0.087(9) Uani 1.00 d .
C103 C 1.5304(7) 1.3938(6) -0.2407(3) 0.067(8) Uani 1.00 d .
C104 C 1.5352(6) 1.4924(5) -0.2070(3) 0.065(7) Uani 1.00 d .
C105 C 1.5373(5) 1.5623(6) -0.2174(3) 0.052(6) Uani 1.00 d .
C106 C 1.5463(6) 1.6027(6) -0.1926(3) 0.052(7) Uani 1.00 d .
C107 C 1.5419(5) 1.6243(6) -0.1767(4) 0.069(7) Uani 1.00 d .
C108 C 1.5731(8) 1.6528(7) -0.1661(3) 0.076(9) Uani 1.00 d .
C109 C 1.6086(6) 1.6593(7) -0.1728(4) 0.085(8) Uani 1.00 d .
C110 C 1.6129(7) 1.6368(9) -0.1881(4) 0.10(1) Uani 1.00 d .
C111 C 1.5807(6) 1.6092(6) -0.1975(3) 0.058(7) Uani 1.00 d .
C112 C 1.5165(5) 1.5769(5) -0.2604(3) 0.059(6) Uani 1.00 d .
C113 C 1.4893(6) 1.5162(6) -0.2943(3) 0.052(7) Uani 1.00 d .
C114 C 1.4657(6) 1.5170(5) -0.3250(3) 0.047(6) Uani 1.00 d .
C115 C 1.4411(5) 1.5088(6) -0.3426(3) 0.059(7) Uani 1.00 d .
C116 C 1.4587(8) 1.5304(6) -0.3620(3) 0.073(8) Uani 1.00 d .
C117 C 1.4974(8) 1.5544(6) -0.3636(4) 0.081(8) Uani 1.00 d .
C118 C 1.5209(6) 1.5633(7) -0.3467(4) 0.077(8) Uani 1.00 d .
C119 C 1.5022(6) 1.5426(5) -0.3270(3) 0.055(6) Uani 1.00 d .
C120 C 1.4852(6) 1.4448(6) -0.2844(4) 0.077(8) Uani 1.00 d .
C121 C 1.0529(5) 1.1003(5) -0.2668(3) 0.054(6) Uani 1.00 d .
C122 C 1.0366(6) 1.1138(5) -0.2821(3) 0.054(6) Uani 1.00 d .
C123 C 1.0515(6) 1.1219(5) -0.3022(3) 0.056(7) Uani 1.00 d .
C124 C 1.0812(6) 1.1182(5) -0.3091(3) 0.060(7) Uani 1.00 d .
C125 C 1.0974(5) 1.1051(5) -0.2939(3) 0.056(6) Uani 1.00 d .
C126 C 1.0840(5) 1.0954(5) -0.2726(3) 0.045(6) Uani 1.00 d .
C127 C 1.0407(3) 1.0938(3) -0.2429(1) 0.0526 Uiso 1.00 d G
C128 C 1.0150(2) 1.0726(2) -0.2114(1) 0.0526 Uiso 1.00 d G
C129 C 0.9969(2) 1.0512(2) -0.1927(1) 0.0526 Uiso 1.00 d G
C130 C 0.9984(3) 1.0692(3) -0.1729(1) 0.0526 Uiso 1.00 d G
C131 C 1.0181(3) 1.1086(3) -0.1717(1) 0.0526 Uiso 1.00 d G
C132 C 1.0362(3) 1.1300(2) -0.1904(1) 0.0526 Uiso 1.00 d G
C133 C 1.0347(2) 1.1120(2) -0.2103(1) 0.0526 Uiso 1.00 d G
C134 C 1.0036(6) 1.1193(6) -0.2757(3) 0.066(7) Uani 1.00 d .
C135 C 1.0978(7) 1.1284(6) -0.3332(3) 0.087(8) Uani 1.00 d .
C136 C 1.1322(3) 1.1040(4) -0.3001(2) 0.0907 Uiso 1.00 d G
C137 C 1.1740(3) 1.0894(2) -0.3092(1) 0.0907 Uiso 1.00 d G
C138 C 1.1945(3) 1.0730(3) -0.3172(2) 0.0907 Uiso 1.00 d G
C139 C 1.2339(3) 1.0940(4) -0.3178(2) 0.0907 Uiso 1.00 d G
C140 C 1.2528(3) 1.1314(4) -0.3105(2) 0.0907 Uiso 1.00 d G
C141 C 1.2323(3) 1.1478(3) -0.3025(2) 0.0907 Uiso 1.00 d G
C142 C 1.1928(3) 1.1268(2) -0.3018(1) 0.0907 Uiso 1.00 d G
C143 C 1.1021(5) 1.0821(6) -0.2561(3) 0.066(7) Uani 1.00 d .
C144 C 1.1352(2) 0.9875(2) -0.3486(1) 0.0717 Uiso 1.00 d G
C145 C 1.1533(3) 1.0080(3) -0.3675(2) 0.0717 Uiso 1.00 d G
C146 C 1.1819(3) 1.0038(3) -0.3774(1) 0.0717 Uiso 1.00 d G
C147 C 1.1924(3) 0.9790(3) -0.3683(2) 0.0717 Uiso 1.00 d G
C148 C 1.1744(3) 0.9584(3) -0.3493(2) 0.0717 Uiso 1.00 d G
C149 C 1.1458(2) 0.9627(2) -0.3395(1) 0.0717 Uiso 1.00 d G
C150 C 1.1030(3) 0.9643(3) -0.3190(2) 0.0717 Uiso 1.00 d G
C151 C 1.1384(3) 1.0886(2) -0.3789(1) 0.08509(5) Uiso 1.00 d G
C152 C 1.1740(3) 1.1096(3) -0.3691(2) 0.08509(8) Uiso 1.00 d G
C153 C 1.2055(3) 1.1326(3) -0.3821(2) 0.085(2) Uiso 1.00 d G
C154 C 1.2014(3) 1.1345(3) -0.4049(2) 0.0851 Uiso 1.00 d G
C155 C 1.1658(3) 1.1135(3) -0.4146(2) 0.0851 Uiso 1.00 d G
C156 C 1.1343(3) 1.0906(2) -0.4016(1) 0.0851 Uiso 1.00 d G
C157 C 1.0805(2) 1.0503(3) -0.3870(2) 0.085086(3) Uiso 1.00 d G
C158 C 1.0386(5) 1.0242(6) -0.3868(3) 0.058(7) Uani 1.00 d .
C159 C 1.0141(6) 1.0399(6) -0.3864(3) 0.060(7) Uani 1.00 d .
C160 C 1.0288(7) 1.0807(7) -0.3860(4) 0.099(9) Uani 1.00 d .
C161 C 1.4155(6) 1.4876(6) -0.2277(3) 0.074(8) Uani 1.00 d .
C162 C 1.0000 1.0000 -0.2936(5) 0.059(6) Uani 1.00 d SP
C163 C 1.1029(3) 1.2556(3) -0.2189(2) 0.0986 Uiso 1.00 d G
C164 C 1.6890(4) 1.5874(5) -0.2163(2) 0.1348 Uiso 1.00 d G
C165 C 1.2711(3) 1.0797(7) -0.3722(4) 0.2121 Uiso 1.00 d G
H2N H 1.3139 1.3828 -0.1317 0.0677 Uiso 1.00 calc .
H4N H 1.4752 1.4564 -0.1288 0.0739 Uiso 1.00 calc .
H6N H 1.4001 1.5334 -0.1271 0.0633 Uiso 1.00 calc .
H8N H 1.3562 1.3049 -0.3074 0.0799 Uiso 1.00 calc .
H9 H 1.2231 1.3487 -0.1982 0.0640 Uiso 1.00 calc .
H10 H 1.1707 1.3008 -0.1778 0.0740 Uiso 1.00 calc .
H10N H 1.2254 1.2993 -0.2707 0.0761 Uiso 1.00 calc .
H11 H 1.1814 1.2885 -0.1403 0.0773 Uiso 1.00 calc .
H12 H 1.2382 1.3252 -0.1229 0.0813 Uiso 1.00 calc .
H12N H 1.3211 1.2542 -0.2247 0.1032 Uiso 1.00 calc .
H14N H 1.4220 1.6361 -0.2682 0.0563 Uiso 1.00 calc .
H14a H 1.3592 1.3673 -0.1505 0.0759 Uiso 1.00 calc .
H14b H 1.3612 1.3671 -0.1761 0.0759 Uiso 1.00 calc .
H14c H 1.3965 1.3759 -0.1622 0.0759 Uiso 1.00 calc .
H16N H 1.3347 1.5282 -0.3160 0.0550 Uiso 1.00 calc .
H17 H 1.5088 1.3895 -0.1902 0.0802 Uiso 1.00 calc .
H18 H 1.5550 1.3887 -0.1699 0.0948 Uiso 1.00 calc .
H18N H 1.2841 1.5366 -0.2305 0.0596 Uiso 1.00 calc .
H19 H 1.5683 1.4145 -0.1338 0.1034 Uiso 1.00 calc .
H20 H 1.5372 1.4440 -0.1203 0.1233 Uiso 1.00 calc .
H20N H 1.5629 1.4510 -0.2514 0.0778 Uiso 1.00 calc .
H22N H 1.5945 1.5796 -0.2205 0.0868 Uiso 1.00 calc .
H22a H 1.4866 1.5136 -0.1457 0.0664 Uiso 1.00 calc .
H22b H 1.4907 1.5152 -0.1712 0.0664 Uiso 1.00 calc .
H22c H 1.4784 1.5410 -0.1592 0.0664 Uiso 1.00 calc .
H24N H 1.5445 1.5587 -0.3029 0.0864 Uiso 1.00 calc .
H25 H 1.4538 1.6387 -0.1872 0.0689 Uiso 1.00 calc .
H26 H 1.4504 1.6814 -0.1641 0.0686 Uiso 1.00 calc .
H26N H 1.0651(3) 1.1498(2) -0.2344(2) 0.0526 Uiso 1.00 calc G
H27 H 1.4282 1.6649 -0.1285 0.0947 Uiso 1.00 calc .
H28 H 1.4091 1.6053 -0.1138 0.0960 Uiso 1.00 calc .
H28N H 1.1702(4) 1.1582(4) -0.2906(3) 0.0907 Uiso 1.00 calc G
H30N H 1.1259(4) 0.9310(4) -0.3115(2) 0.0717 Uiso 1.00 calc G
H30a H 1.3400 1.4915 -0.1494 0.0621 Uiso 1.00 calc .
H30b H 1.3418 1.4946 -0.1750 0.0621 Uiso 1.00 calc .
H30c H 1.3148 1.4562 -0.1637 0.0621 Uiso 1.00 calc .
H32N H 1.0867(3) 1.0618(4) -0.4202(2) 0.0851 Uiso 1.00 calc G
H39 H 1.4394 1.4396 -0.3389 0.0812 Uiso 1.00 calc .
H40 H 1.4598 1.4183 -0.3691 0.1165 Uiso 1.00 calc .
H41 H 1.4363 1.3505 -0.3729 0.1215 Uiso 1.00 calc .
H42 H 1.3914 1.3084 -0.3485 0.1010 Uiso 1.00 calc .
H44a H 1.3045 1.3904 -0.2882 0.0781 Uiso 1.00 calc .
H44b H 1.3191 1.3722 -0.3052 0.0781 Uiso 1.00 calc .
H44c H 1.2781 1.3493 -0.2962 0.0781 Uiso 1.00 calc .
H47 H 1.2154 1.4029 -0.2276 0.0655 Uiso 1.00 calc .
H48 H 1.1530 1.3794 -0.2389 0.0762 Uiso 1.00 calc .
H49 H 1.1220 1.3259 -0.2602 0.0839 Uiso 1.00 calc .
H50 H 1.1535 1.2936 -0.2731 0.1104 Uiso 1.00 calc .
H52a H 1.2860 1.3362 -0.2081 0.0850 Uiso 1.00 calc .
H52b H 1.2635 1.2954 -0.2175 0.0850 Uiso 1.00 calc .
H52c H 1.3010 1.3084 -0.2047 0.0850 Uiso 1.00 calc .
H55 H 1.4354 1.3379 -0.1756 0.0932 Uiso 1.00 calc .
H56 H 1.4299 1.2839 -0.1573 0.0932 Uiso 1.00 calc .
H57 H 1.3892 1.2240 -0.1696 0.1143 Uiso 1.00 calc .
H58 H 1.3409 1.2142 -0.1953 0.1206 Uiso 1.00 calc .
H60a H 1.3915 1.3077 -0.2591 0.0769 Uiso 1.00 calc .
H60b H 1.4081 1.3409 -0.2759 0.0769 Uiso 1.00 calc .
H60c H 1.4160 1.3490 -0.2508 0.0769 Uiso 1.00 calc .
H69 H 1.5313 1.6501 -0.2190 0.0795 Uiso 1.00 calc .
H70 H 1.5695 1.7154 -0.2275 0.0773 Uiso 1.00 calc .
H71 H 1.5497 1.7435 -0.2520 0.0663 Uiso 1.00 calc .
H72 H 1.4891 1.7103 -0.2680 0.0668 Uiso 1.00 calc .
H74a H 1.4309 1.5467 -0.2936 0.0639 Uiso 1.00 calc .
H74b H 1.4133 1.5696 -0.3034 0.0639 Uiso 1.00 calc .
H74c H 1.4429 1.5866 -0.2845 0.0639 Uiso 1.00 calc .
H77 H 1.3480 1.4124 -0.3362 0.0772 Uiso 1.00 calc .
H78 H 1.3284 1.4111 -0.3731 0.0825 Uiso 1.00 calc .
H79 H 1.3127 1.4567 -0.3844 0.0950 Uiso 1.00 calc .
H80 H 1.3171 1.5050 -0.3616 0.0739 Uiso 1.00 calc .
H82a H 1.2729 1.4654 -0.2672 0.0694 Uiso 1.00 calc .
H82b H 1.2953 1.4523 -0.2819 0.0694 Uiso 1.00 calc .
H82c H 1.2890 1.4415 -0.2570 0.0694 Uiso 1.00 calc .
H85 H 1.2433 1.4214 -0.1788 0.0547 Uiso 1.00 calc .
H86 H 1.1972 1.4307 -0.1623 0.0648 Uiso 1.00 calc .
H87 H 1.1859 1.4776 -0.1732 0.0710 Uiso 1.00 calc .
H88 H 1.2201 1.5185 -0.2024 0.0709 Uiso 1.00 calc .
H90a H 1.3910 1.5704 -0.2068 0.0556 Uiso 1.00 calc .
H90b H 1.3738 1.5928 -0.2178 0.0556 Uiso 1.00 calc .
H90c H 1.3475 1.5541 -0.2066 0.0556 Uiso 1.00 calc .
H99 H 1.4505 1.3260 -0.2212 0.0877 Uiso 1.00 calc .
H100 H 1.4832 1.2923 -0.2235 0.0846 Uiso 1.00 calc .
H101 H 1.5465 1.3250 -0.2340 0.1064 Uiso 1.00 calc .
H102 H 1.5782 1.3899 -0.2450 0.1047 Uiso 1.00 calc .
H104a H 1.5149 1.4715 -0.1998 0.0788 Uiso 1.00 calc .
H104b H 1.5558 1.4878 -0.2088 0.0788 Uiso 1.00 calc .
H104c H 1.5433 1.5147 -0.1985 0.0788 Uiso 1.00 calc .
H107 H 1.5173 1.6196 -0.1730 0.0832 Uiso 1.00 calc .
H108 H 1.5705 1.6675 -0.1548 0.0919 Uiso 1.00 calc .
H109 H 1.6306 1.6800 -0.1665 0.1014 Uiso 1.00 calc .
H110 H 1.6371 1.6404 -0.1919 0.1231 Uiso 1.00 calc .
H112a H 1.5420 1.5967 -0.2590 0.0707 Uiso 1.00 calc .
H112b H 1.5081 1.5765 -0.2751 0.0707 Uiso 1.00 calc .
H112c H 1.5010 1.5812 -0.2504 0.0707 Uiso 1.00 calc .
H115 H 1.4149 1.4905 -0.3418 0.0704 Uiso 1.00 calc .
H116 H 1.4431 1.5281 -0.3742 0.0873 Uiso 1.00 calc .
H117 H 1.5075 1.5650 -0.3777 0.0964 Uiso 1.00 calc .
H118 H 1.5470 1.5814 -0.3475 0.0918 Uiso 1.00 calc .
H120a H 1.4637 1.4223 -0.2793 0.0920 Uiso 1.00 calc .
H120b H 1.4789 1.4534 -0.2974 0.0920 Uiso 1.00 calc .
H120c H 1.5051 1.4398 -0.2875 0.0920 Uiso 1.00 calc .
H129 H 0.9835(3) 1.0243(2) -0.1935(2) 0.0526 Uiso 1.00 calc G
H130 H 0.9861(3) 1.0546(3) -0.1601(1) 0.0526 Uiso 1.00 calc G
H131 H 1.0191(4) 1.1209(3) -0.1582(1) 0.0526 Uiso 1.00 calc G
H132 H 1.0496(4) 1.1569(2) -0.1896(2) 0.0526 Uiso 1.00 calc G
H134a H 1.0108 1.1452 -0.2774 0.0792 Uiso 1.00 calc .
H134b H 0.9826 1.1042 -0.2850 0.0792 Uiso 1.00 calc .
H134c H 0.9969 1.1118 -0.2608 0.0792 Uiso 1.00 calc .
H135a H 1.1183 1.1237 -0.3345 0.1041 Uiso 1.00 calc .
H135b H 1.0786 1.1132 -0.3435 0.1041 Uiso 1.00 calc .
H135c H 1.1064 1.1543 -0.3360 0.1041 Uiso 1.00 calc .
H138 H 1.1816(4) 1.0475(3) -0.3222(3) 0.0907 Uiso 1.00 calc G
H139 H 1.2479(4) 1.0828(5) -0.3233(3) 0.0907 Uiso 1.00 calc G
H140 H 1.2797(3) 1.1457(5) -0.3109(3) 0.0907 Uiso 1.00 calc G
H141 H 1.2451(3) 1.1733(3) -0.2975(3) 0.0907 Uiso 1.00 calc G
H143a H 1.0838 1.0579 -0.2507 0.0790 Uiso 1.00 calc .
H143b H 1.1221 1.0805 -0.2630 0.0790 Uiso 1.00 calc .
H143c H 1.1118 1.0996 -0.2442 0.0790 Uiso 1.00 calc .
H145 H 1.1461(4) 1.0249(4) -0.3738(2) 0.0717 Uiso 1.00 calc G
H146 H 1.1941(4) 1.0178(4) -0.3903(2) 0.0717 Uiso 1.00 calc G
H147 H 1.2118(3) 0.9761(4) -0.3750(2) 0.0717 Uiso 1.00 calc G
H148 H 1.1815(4) 0.9416(4) -0.3431(2) 0.0717 Uiso 1.00 calc G
H152 H 1.1768(4) 1.1083(4) -0.3536(2) 0.0851 Uiso 1.00 calc G
H153 H 1.2297(3) 1.1468(4) -0.3755(3) 0.0851 Uiso 1.00 calc G
H154 H 1.2229(3) 1.1501(4) -0.4138(3) 0.0851 Uiso 1.00 calc G
H155 H 1.1631(4) 1.1148(4) -0.4301(2) 0.0851 Uiso 1.00 calc G
H160a H 1.0440 1.0913 -0.3733 0.1185 Uiso 1.00 calc .
H160b H 1.0435 1.0918 -0.3989 0.1185 Uiso 1.00 calc .
H160c H 1.0082 1.0854 -0.3857 0.1185 Uiso 1.00 calc .
H161a H 1.4405 1.4934 -0.2240 0.0892 Uiso 1.00 calc .
H161b H 1.4164 1.5034 -0.2395 0.0892 Uiso 1.00 calc .
H161c H 1.4040 1.4918 -0.2152 0.0892 Uiso 1.00 calc .
H162 H 1.0234 1.0008 -0.2894 0.0507 Uiso 1.00 calc .
H163a H 1.1060(4) 1.2439(5) -0.2062(2) 0.0986 Uiso 1.00 calc G
H163b H 1.1276(3) 1.2709(3) -0.2256(3) 0.0986 Uiso 1.00 calc G
H163c H 1.0941(5) 1.2724(3) -0.2146(2) 0.0986 Uiso 1.00 calc G
H164a H 1.6771(6) 1.5843(6) -0.2020(2) 0.1348 Uiso 1.00 calc G
H164b H 1.6901(5) 1.5648(5) -0.2190(3) 0.1348 Uiso 1.00 calc G
H164c H 1.7139(4) 1.6082(6) -0.2154(3) 0.1348 Uiso 1.00 calc G
H165a H 1.2606(4) 1.0953(9) -0.3695(5) 0.2121 Uiso 1.00 calc G
H165b H 1.2576(4) 1.0568(7) -0.3640(5) 0.2121 Uiso 1.00 calc G
H165c H 1.2674(6) 1.0728(8) -0.3878(4) 0.2121 Uiso 1.00 calc G

loop_
_atom_site_aniso_label
_atom_site_aniso_U_11
_atom_site_aniso_U_22
_atom_site_aniso_U_33
_atom_site_aniso_U_12
_atom_site_aniso_U_13
_atom_site_aniso_U_23
Ag1 0.0491(9) 0.0558(9) 0.0425(8) 0.0269(8) 0.0032(7) 0.0027(7)
Ag2 0.065(1) 0.0541(10) 0.0568(9) 0.0311(8) 0.0100(8) 0.0066(8)
Ag3 0.0493(9) 0.0576(9) 0.0494(9) 0.0278(8) 0.0045(7) 0.0061(7)
Ag4 0.064(1) 0.066(1) 0.0431(8) 0.0370(9) 0.0019(7) 0.0044(7)
Ag5 0.0512(9) 0.0512 0.042(1) 0.0256 0.0000 0.0000
Ag6 0.062(1) 0.072(1) 0.0512(9) 0.0354(9) 0.0072(8) 0.0064(8)
S1 0.063(4) 0.065(4) 0.046(3) 0.035(3) 0.004(3) 0.003(3)
S2 0.058(3) 0.0576 0.046(5) 0.0288 0.0000 0.0000
O1 0.070(9) 0.081(10) 0.064(9) 0.051(8) 0.001(7) 0.009(7)
O2 0.10(1) 0.10(1) 0.056(9) 0.070(10) 0.002(8) 0.008(8)
O3 0.09(1) 0.10(1) 0.053(9) 0.049(9) 0.001(8) -0.005(8)
O4 0.050(8) 0.049(8) 0.077(9) 0.020(7) 0.015(7) 0.017(7)
O14 0.11(1) 0.08(1) 0.08(1) 0.036(10) 0.028(9) 0.013(8)
O15 0.12(1) 0.13(1) 0.06(1) 0.07(1) -0.002(9) -0.018(9)
O16 0.19(2) 0.13(1) 0.10(1) 0.13(1) 0.04(1) 0.03(1)
O17 0.10(1) 0.12(1) 0.11(1) 0.03(1) 0.01(1) -0.01(1)
O18 0.16(2) 0.14(2) 0.08(1) 0.07(1) -0.05(1) -0.02(1)
O19 0.13(2) 0.11(1) 0.17(2) 0.05(1) -0.04(1) -0.03(1)
O20 0.13(2) 0.10(1) 0.19(2) 0.06(1) 0.02(1) 0.01(1)
O21 0.19(2) 0.10(1) 0.23(2) 0.08(1) -0.13(2) -0.03(1)
N1 0.06(1) 0.052(10) 0.044(9) 0.029(9) -0.003(8) 0.006(8)
N2 0.06(1) 0.06(1) 0.030(8) 0.014(9) -0.001(8) 0.013(8)
N3 0.05(1) 0.050(10) 0.06(1) 0.032(8) -0.007(8) 0.008(8)
N4 0.07(1) 0.06(1) 0.07(1) 0.038(9) -0.005(9) -0.005(9)
N5 0.057(10) 0.049(10) 0.050(9) 0.033(8) 0.015(8) 0.009(8)
N6 0.08(1) 0.046(10) 0.043(9) 0.035(9) 0.010(8) 0.007(8)
N7 0.08(1) 0.08(1) 0.027(8) 0.05(1) 0.008(8) 0.013(8)
N8 0.08(1) 0.05(1) 0.06(1) 0.024(9) 0.002(10) -0.002(9)
N9 0.045(10) 0.049(10) 0.053(10) 0.024(8) 0.014(8) 0.019(8)
N10 0.05(1) 0.05(1) 0.08(1) 0.021(9) -0.019(9) -0.041(9)
N11 0.08(1) 0.06(1) 0.06(1) 0.05(1) 0.016(10) 0.014(9)
N12 0.12(2) 0.04(1) 0.07(1) 0.02(1) -0.03(1) 0.005(9)
N13 0.046(9) 0.033(9) 0.043(9) 0.015(8) 0.008(8) -0.002(7)
N14 0.046(10) 0.06(1) 0.031(8) 0.022(9) 0.003(7) 0.000(8)
N15 0.05(1) 0.09(1) 0.043(10) 0.036(10) 0.010(8) 0.019(9)
N16 0.07(1) 0.045(9) 0.033(8) 0.032(8) -0.006(7) -0.001(7)
N17 0.044(9) 0.05(1) 0.037(9) 0.020(8) -0.009(7) -0.008(8)
N18 0.044(9) 0.042(9) 0.06(1) 0.020(8) 0.013(8) 0.016(8)
N19 0.07(1) 0.08(1) 0.042(10) 0.04(1) 0.012(9) 0.011(9)
N20 0.06(1) 0.08(1) 0.06(1) 0.037(10) 0.014(9) 0.013(9)
N21 0.051(10) 0.06(1) 0.048(10) 0.032(9) -0.007(8) -0.008(8)
N22 0.05(1) 0.11(1) 0.06(1) 0.04(1) -0.002(9) -0.01(1)
N23 0.07(1) 0.049(10) 0.040(10) 0.036(9) -0.006(9) 0.000(8)
N24 0.08(1) 0.08(1) 0.06(1) 0.05(1) 0.01(1) 0.004(10)
C1 0.05(1) 0.03(1) 0.04(1) 0.010(10) -0.003(9) -0.008(8)
C2 0.06(1) 0.03(1) 0.04(1) 0.03(1) 0.004(9) 0.005(8)
C3 0.04(1) 0.06(1) 0.04(1) 0.02(1) 0.000(8) -0.007(9)
C4 0.03(1) 0.03(1) 0.05(1) -0.003(9) 0.014(8) 0.007(8)
C5 0.06(1) 0.04(1) 0.03(1) 0.03(1) -0.006(9) -0.005(8)
C6 0.05(1) 0.05(1) 0.031(10) 0.03(1) -0.007(8) -0.006(8)
C7 0.06(1) 0.03(1) 0.05(1) 0.025(10) -0.01(1) -0.006(9)
C8 0.04(1) 0.05(1) 0.05(1) 0.02(1) 0.008(10) 0.004(10)
C9 0.06(1) 0.07(1) 0.03(1) 0.03(1) 0.000(9) 0.001(9)
C10 0.05(1) 0.07(1) 0.06(1) 0.03(1) 0.01(1) 0.00(1)
C11 0.05(1) 0.07(1) 0.06(1) 0.02(1) 0.03(1) 0.01(1)
C12 0.05(1) 0.08(2) 0.05(1) 0.02(1) 0.00(1) 0.00(1)
C13 0.04(1) 0.05(1) 0.04(1) 0.011(10) -0.012(9) 0.010(9)
C14 0.07(1) 0.08(2) 0.06(1) 0.05(1) 0.00(1) 0.01(1)
C15 0.05(1) 0.05(1) 0.04(1) 0.008(10) -0.001(9) 0.007(9)
C16 0.05(1) 0.05(1) 0.06(1) 0.02(1) -0.01(1) 0.01(1)
C17 0.08(2) 0.08(2) 0.06(1) 0.06(1) 0.00(1) 0.00(1)
C18 0.06(1) 0.09(2) 0.11(2) 0.06(1) -0.02(1) 0.01(1)
C19 0.09(2) 0.10(2) 0.10(2) 0.07(2) -0.02(2) -0.02(2)
C20 0.07(2) 0.15(3) 0.09(2) 0.07(2) -0.03(1) -0.01(2)
C21 0.08(2) 0.08(2) 0.08(2) 0.06(1) 0.00(1) 0.01(1)
C22 0.07(1) 0.06(1) 0.05(1) 0.04(1) 0.003(10) 0.014(10)
C23 0.06(1) 0.05(1) 0.03(1) 0.02(1) -0.001(9) -0.001(10)
C24 0.04(1) 0.04(1) 0.05(1) 0.020(9) -0.009(9) -0.014(9)
C25 0.07(1) 0.03(1) 0.06(1) 0.02(1) 0.01(1) 0.004(10)
C26 0.07(1) 0.03(1) 0.07(1) 0.02(1) 0.01(1) -0.001(10)
C27 0.09(2) 0.07(2) 0.08(2) 0.04(1) 0.02(1) 0.00(1)
C28 0.13(2) 0.05(1) 0.06(1) 0.04(1) 0.02(1) 0.01(1)
C29 0.06(1) 0.06(1) 0.05(1) 0.02(1) 0.01(1) 0.00(1)
C30 0.06(1) 0.05(1) 0.05(1) 0.025(10) -0.012(9) -0.007(9)
C31 0.05(1) 0.05(1) 0.05(1) 0.03(1) 0.008(10) 0.011(9)
C32 0.06(1) 0.06(1) 0.05(1) 0.04(1) 0.00(1) 0.00(1)
C33 0.08(2) 0.04(1) 0.06(1) 0.02(1) 0.01(1) -0.01(1)
C34 0.08(2) 0.06(1) 0.04(1) 0.02(1) 0.02(1) 0.01(1)
C35 0.05(1) 0.05(1) 0.04(1) 0.02(1) -0.001(10) -0.003(9)
C36 0.06(1) 0.06(1) 0.05(1) 0.03(1) 0.01(1) -0.01(1)
C37 0.07(1) 0.07(1) 0.05(1) 0.05(1) 0.00(1) -0.01(1)
C38 0.08(2) 0.08(2) 0.05(1) 0.05(1) 0.00(1) 0.02(1)
C39 0.09(2) 0.06(1) 0.06(1) 0.05(1) 0.02(1) 0.00(1)
C40 0.11(2) 0.12(2) 0.07(2) 0.06(2) 0.04(1) 0.01(2)
C41 0.17(3) 0.08(2) 0.08(2) 0.07(2) 0.00(2) -0.01(1)
C42 0.14(2) 0.06(2) 0.05(1) 0.05(2) 0.01(1) 0.00(1)
C43 0.11(2) 0.06(2) 0.06(1) 0.05(1) 0.01(1) 0.01(1)
C44 0.05(1) 0.10(2) 0.05(1) 0.05(1) -0.006(10) 0.00(1)
C45 0.05(1) 0.05(1) 0.05(1) 0.03(1) 0.008(10) 0.014(10)
C46 0.03(1) 0.05(1) 0.03(1) -0.004(10) 0.003(8) -0.002(9)
C47 0.06(1) 0.07(1) 0.03(1) 0.04(1) 0.009(10) 0.011(10)
C48 0.07(2) 0.06(1) 0.06(1) 0.04(1) -0.01(1) 0.00(1)
C49 0.06(1) 0.09(2) 0.07(1) 0.03(1) 0.00(1) -0.02(1)
C50 0.08(2) 0.09(2) 0.07(2) 0.01(2) 0.00(1) 0.00(1)
C51 0.07(2) 0.06(1) 0.06(1) 0.03(1) -0.01(1) 0.02(1)
C52 0.09(2) 0.06(1) 0.06(1) 0.04(1) 0.00(1) 0.00(1)
C53 0.06(1) 0.06(1) 0.05(1) 0.03(1) 0.02(1) 0.01(1)
C54 0.07(1) 0.04(1) 0.05(1) 0.04(1) 0.00(1) -0.01(1)
C55 0.08(2) 0.07(2) 0.08(2) 0.03(1) -0.01(1) -0.01(1)
C56 0.09(2) 0.09(2) 0.07(2) 0.06(2) 0.02(1) 0.03(1)
C57 0.14(2) 0.10(2) 0.05(2) 0.07(2) -0.01(2) 0.02(1)
C58 0.16(3) 0.04(1) 0.09(2) 0.05(2) -0.01(2) 0.02(1)
C59 0.08(2) 0.07(2) 0.07(1) 0.05(1) 0.00(1) 0.01(1)
C60 0.08(2) 0.07(1) 0.05(1) 0.05(1) 0.03(1) 0.01(1)
C61 0.04(1) 0.04(1) 0.04(1) 0.022(9) -0.003(8) -0.006(8)
C62 0.04(1) 0.05(1) 0.04(1) 0.021(10) -0.002(9) -0.003(9)
C63 0.05(1) 0.04(1) 0.05(1) 0.03(1) -0.007(10) -0.001(9)
C64 0.05(1) 0.04(1) 0.05(1) 0.020(10) -0.003(9) 0.007(9)
C65 0.05(1) 0.04(1) 0.04(1) 0.023(10) 0.003(9) 0.002(9)
C66 0.04(1) 0.05(1) 0.04(1) 0.03(1) 0.004(9) 0.013(9)
C67 0.05(1) 0.07(1) 0.03(1) 0.04(1) 0.010(9) 0.005(9)
C68 0.07(1) 0.06(1) 0.03(1) 0.04(1) 0.001(10) 0.001(9)
C69 0.05(1) 0.07(2) 0.07(1) 0.02(1) 0.01(1) 0.02(1)
C70 0.05(1) 0.06(1) 0.06(1) 0.01(1) 0.01(1) 0.01(1)
C71 0.06(1) 0.05(1) 0.06(1) 0.02(1) 0.01(1) 0.00(1)
C72 0.08(2) 0.05(1) 0.05(1) 0.04(1) 0.00(1) 0.012(10)
C73 0.06(1) 0.05(1) 0.05(1) 0.04(1) 0.01(1) 0.00(1)
C74 0.06(1) 0.06(1) 0.05(1) 0.03(1) 0.012(10) 0.014(9)
C75 0.05(1) 0.06(1) 0.05(1) 0.04(1) 0.006(9) 0.004(10)
C76 0.05(1) 0.08(1) 0.04(1) 0.03(1) -0.004(9) -0.01(1)
C77 0.07(1) 0.09(2) 0.05(1) 0.05(1) -0.01(1) -0.01(1)
C78 0.08(2) 0.07(1) 0.05(1) 0.03(1) 0.01(1) 0.01(1)
C79 0.06(1) 0.09(2) 0.05(1) 0.01(1) 0.00(1) 0.03(1)
C80 0.08(2) 0.05(1) 0.04(1) 0.03(1) -0.02(1) -0.01(1)
C81 0.06(1) 0.04(1) 0.05(1) 0.019(10) -0.007(9) 0.010(9)
C82 0.06(1) 0.07(1) 0.05(1) 0.04(1) -0.003(10) 0.00(1)
C83 0.030(10) 0.04(1) 0.04(1) 0.015(9) -0.003(8) 0.002(8)
C84 0.05(1) 0.05(1) 0.04(1) 0.03(1) -0.017(9) -0.032(9)
C85 0.06(1) 0.05(1) 0.036(10) 0.026(10) 0.022(9) 0.014(9)
C86 0.05(1) 0.05(1) 0.05(1) 0.02(1) 0.006(10) 0.002(10)
C87 0.06(1) 0.07(1) 0.06(1) 0.04(1) 0.03(1) 0.01(1)
C88 0.06(1) 0.07(1) 0.07(1) 0.05(1) 0.01(1) 0.01(1)
C89 0.06(1) 0.07(1) 0.05(1) 0.04(1) 0.01(1) 0.00(1)
C90 0.04(1) 0.05(1) 0.04(1) 0.019(9) 0.001(8) -0.010(9)
C91 0.06(1) 0.06(1) 0.03(1) 0.03(1) 0.012(9) 0.021(10)
C92 0.06(1) 0.05(1) 0.04(1) 0.03(1) 0.012(9) 0.014(10)
C93 0.03(1) 0.08(2) 0.05(1) 0.03(1) 0.010(9) 0.02(1)
C94 0.05(1) 0.05(1) 0.05(1) 0.023(10) 0.008(9) 0.02(1)
C95 0.05(1) 0.05(1) 0.05(1) 0.03(1) 0.006(9) 0.01(1)
C96 0.05(1) 0.06(1) 0.04(1) 0.03(1) 0.002(9) -0.010(10)
C97 0.06(1) 0.09(2) 0.03(1) 0.04(1) 0.006(10) 0.00(1)
C98 0.08(2) 0.07(1) 0.03(1) 0.06(1) 0.00(1) -0.002(10)
C99 0.10(2) 0.07(2) 0.06(1) 0.05(1) 0.01(1) 0.01(1)
C100 0.09(2) 0.09(2) 0.06(1) 0.06(2) 0.02(1) 0.02(1)
C101 0.14(2) 0.11(2) 0.08(2) 0.11(2) -0.01(2) 0.01(2)
C102 0.09(2) 0.11(2) 0.10(2) 0.08(2) 0.02(1) 0.02(2)
C103 0.08(2) 0.07(2) 0.07(1) 0.05(1) 0.00(1) 0.01(1)
C104 0.07(1) 0.06(1) 0.06(1) 0.03(1) -0.02(1) 0.00(1)
C105 0.05(1) 0.07(1) 0.03(1) 0.02(1) -0.003(9) 0.000(10)
C106 0.06(1) 0.08(2) 0.03(1) 0.04(1) 0.010(10) 0.00(1)
C107 0.04(1) 0.07(1) 0.08(2) 0.02(1) -0.02(1) 0.01(1)
C108 0.10(2) 0.10(2) 0.05(1) 0.06(2) -0.01(1) -0.01(1)
C109 0.04(1) 0.09(2) 0.07(2) 0.00(1) -0.01(1) -0.01(1)
C110 0.08(2) 0.16(3) 0.06(2) 0.05(2) -0.01(1) -0.04(2)
C111 0.05(1) 0.07(1) 0.04(1) 0.03(1) -0.01(1) -0.02(1)
C112 0.07(1) 0.05(1) 0.06(1) 0.03(1) 0.00(1) -0.003(10)
C113 0.07(2) 0.06(1) 0.03(1) 0.05(1) 0.03(1) 0.019(10)
C114 0.07(1) 0.04(1) 0.04(1) 0.04(1) 0.01(1) 0.002(9)
C115 0.06(1) 0.07(1) 0.05(1) 0.05(1) 0.00(1) 0.01(1)
C116 0.12(2) 0.07(2) 0.05(1) 0.06(2) -0.01(1) -0.01(1)
C117 0.10(2) 0.06(2) 0.06(2) 0.02(1) 0.03(1) 0.02(1)
C118 0.07(2) 0.09(2) 0.06(2) 0.04(1) 0.01(1) 0.02(1)
C119 0.07(1) 0.04(1) 0.05(1) 0.01(1) 0.00(1) 0.005(9)
C120 0.10(2) 0.08(2) 0.08(2) 0.07(1) 0.03(1) 0.04(1)
C121 0.06(1) 0.05(1) 0.05(1) 0.02(1) -0.011(10) -0.011(9)
C122 0.08(1) 0.06(1) 0.03(1) 0.04(1) -0.01(1) 0.001(9)
C123 0.06(1) 0.05(1) 0.06(1) 0.04(1) -0.01(1) 0.01(1)
C124 0.08(2) 0.03(1) 0.07(1) 0.02(1) -0.01(1) 0.010(10)
C125 0.06(1) 0.05(1) 0.06(1) 0.02(1) 0.01(1) 0.001(10)
C126 0.04(1) 0.05(1) 0.04(1) 0.028(10) 0.002(9) -0.001(9)
C134 0.09(2) 0.09(2) 0.04(1) 0.07(1) -0.01(1) 0.00(1)
C135 0.11(2) 0.11(2) 0.03(1) 0.05(2) 0.03(1) 0.01(1)
C143 0.06(1) 0.08(1) 0.06(1) 0.03(1) 0.00(1) -0.01(1)
C158 0.06(1) 0.07(2) 0.05(1) 0.03(1) 0.018(10) 0.01(1)
C159 0.06(1) 0.07(2) 0.05(1) 0.03(1) 0.00(1) 0.02(1)
C160 0.12(2) 0.07(2) 0.09(2) 0.03(2) 0.03(2) 0.02(1)
C161 0.08(2) 0.08(2) 0.07(1) 0.04(1) 0.02(1) 0.01(1)
C162 0.07(1) 0.0676 0.04(2) 0.0338 0.0000 0.0000

loop_
_atom_type_symbol
_atom_type_description
_atom_type_scat_dispersion_real
_atom_type_scat_dispersion_imag
_atom_type_scat_source
C C 0.003 0.002
;International Tables for Crystallography
(1992, Vol. C, Tables 4.2.6.8 and 6.1.1.1)
;
H H 0.000 0.000
;International Tables for Crystallography
(1992, Vol. C, Table 6.1.1.2)
;
Ag Ag -0.897 1.101
;International Tables for Crystallography
(1992, Vol. C, Tables 4.2.6.8 and 6.1.1.1)
;
N N 0.006 0.003
;International Tables for Crystallography
(1992, Vol. C, Tables 4.2.6.8 and 6.1.1.1)
;
O O 0.011 0.006
;International Tables for Crystallography
(1992, Vol. C, Tables 4.2.6.8 and 6.1.1.1)
;
S S 0.125 0.123
;International Tables for Crystallography
(1992, Vol. C, Tables 4.2.6.8 and 6.1.1.1)
;

loop_
_geom_angle_atom_site_label_1
_geom_angle_atom_site_label_2
_geom_angle_atom_site_label_3
_geom_angle
_geom_angle_site_symmetry_1
_geom_angle_site_symmetry_3
_geom_angle_publ_flag
O1 AG1 N1 128.2(6) . . yes
O1 AG1 N9 91.2(5) . . yes
O1 AG1 N17 105.4(5) . . yes
N1 AG1 N9 111.3(5) . . yes
N1 AG1 N17 108.1(6) . . yes
N9 AG1 N17 111.4(6) . . yes
O2 AG2 N3 109.2(6) . . yes
O2 AG2 N11 93.4(7) . . yes
O2 AG2 N19 127.0(6) . . yes
N3 AG2 N11 110.9(5) . . yes
N3 AG2 N19 104.1(6) . . yes
N11 AG2 N19 111.9(7) . . yes
N5 AG3 N13 119.9(7) . . yes
N5 AG3 N21 116.6(6) . . yes
N13 AG3 N21 111.7(6) . . yes
O3 AG4 N7 93.8(5) . . yes
O3 AG4 N15 126.4(6) . . yes
O3 AG4 N23 106.4(5) . . yes
N7 AG4 N15 113.3(6) . . yes
N7 AG4 N23 112.4(6) . . yes
N15 AG4 N23 104.2(6) . . yes
N25 AG5 N25 116.6(1) . 3_675 yes
N25 AG5 N25 116.6(1) . 2_765 yes
N25 AG5 N25 116.6(1) 3_675 2_765 yes
O4 AG6 N27 104.5(4) . . yes
O4 AG6 N29 132.2(4) . . yes
O4 AG6 N31 95.5(5) . . yes
N27 AG6 N29 100.1(4) . . yes
N27 AG6 N31 112.9(3) . . yes
N29 AG6 N31 111.6(4) . . yes
O1 S1 O2 113.6(8) . . yes
O1 S1 O3 112.8(8) . . yes
O1 S1 C161 103(1) . . yes
O2 S1 O3 112(1) . . yes
O2 S1 C161 107.8(9) . . yes
O3 S1 C161 105.0(9) . . yes
O4 S2 O4 113.3(5) . 3_675 yes
O4 S2 O4 113.3(5) . 2_765 yes
O4 S2 C162 105.3(6) . . yes
O4 S2 O4 113.3(5) 3_675 2_765 yes
O4 S2 C162 105.3(6) 3_675 . yes
O4 S2 C162 105.3(6) 2_765 . yes
O5 S3 O6 112.3(8) . . yes
O5 S3 O7 114.2(8) . . yes
O5 S3 C163 107.3(6) . . yes
O6 S3 O7 112.7(7) . . yes
O6 S3 C163 103.2(7) . . yes
O7 S3 C163 106.2(6) . . yes
O8 S4 O9 112.3(10) . . yes
O8 S4 O10 112.7(9) . . yes
O8 S4 C164 103.2(9) . . yes
O9 S4 O10 114.2(8) . . yes
O9 S4 C164 107.3(8) . . yes
O10 S4 C164 106.2(10) . . yes
O11 S5 O12 112(1) . . yes
O11 S5 O13 114(1) . . yes
O11 S5 C165 107(1) . . yes
O12 S5 O13 112(1) . . yes
O12 S5 C165 103(1) . . yes
O13 S5 C165 106(1) . . yes
AG1 O1 S1 125.3(7) . . yes
AG2 O2 S1 126.6(9) . . yes
AG4 O3 S1 126(1) . . yes
AG6 O4 S2 123.7(9) . . yes
AG1 N1 C7 134(1) . . yes
AG1 N1 C8 121(1) . . yes
C7 N1 C8 104(1) . . yes
C7 N2 C13 108(1) . . yes
C7 N2 H2N 125.7 . . no
C13 N2 H2N 125.7 . . no
AG2 N3 C15 127(1) . . yes
AG2 N3 C16 126(1) . . yes
C15 N3 C16 106(1) . . yes
C15 N4 C21 106(1) . . yes
C15 N4 H4N 126.7 . . no
C21 N4 H4N 126.7 . . no
AG3 N5 C23 132(1) . . yes
AG3 N5 C24 121(1) . . yes
C23 N5 C24 105(1) . . yes
C23 N6 C29 107(1) . . yes
C23 N6 H6N 126.1 . . no
C29 N6 H6N 126.1 . . no
AG4 N7 C37 128(1) . . yes
AG4 N7 C38 124(1) . . yes
C37 N7 C38 106(1) . . yes
C37 N8 C43 109(1) . . yes
C37 N8 H8N 125.1 . . no
C43 N8 H8N 125.2 . . no
AG1 N9 C45 130(1) . . yes
AG1 N9 C46 125(1) . . yes
C45 N9 C46 104(1) . . yes
C45 N10 C51 104(1) . . yes
C45 N10 H10N 127.7 . . no
C51 N10 H10N 127.6 . . no
AG2 N11 C53 130(1) . . yes
AG2 N11 C54 120(1) . . yes
C53 N11 C54 106(1) . . yes
C53 N12 C59 106(1) . . yes
C53 N12 H12N 126.8 . . no
C59 N12 H12N 126.4 . . no
AG3 N13 C67 132(1) . . yes
AG3 N13 C68 122(1) . . yes
C67 N13 C68 104(1) . . yes
C67 N14 C73 106(1) . . yes
C67 N14 H14N 126.6 . . no
C73 N14 H14N 126.8 . . no
AG4 N15 C75 129(1) . . yes
AG4 N15 C76 119(1) . . yes
C75 N15 C76 103(1) . . yes
C75 N16 C81 106(1) . . yes
C75 N16 H16N 126.6 . . no
C81 N16 H16N 126.5 . . no
AG1 N17 C83 131(1) . . yes
AG1 N17 C84 121(1) . . yes
C83 N17 C84 105(1) . . yes
C83 N18 C89 108(1) . . yes
C83 N18 H18N 125.6 . . no
C89 N18 H18N 125.6 . . no
AG2 N19 C97 128(1) . . yes
AG2 N19 C98 120(1) . . yes
C97 N19 C98 106(2) . . yes
C97 N20 C103 106(1) . . yes
C97 N20 H20N 126.6 . . no
C103 N20 H20N 126.8 . . no
AG3 N21 C105 135(1) . . yes
AG3 N21 C106 116(1) . . yes
C105 N21 C106 105(1) . . yes
C105 N22 C111 106(1) . . yes
C105 N22 H22N 126.8 . . no
C111 N22 H22N 126.9 . . no
AG4 N23 C113 129(1) . . yes
AG4 N23 C114 124(1) . . yes
C113 N23 C114 105(1) . . yes
C113 N24 C119 104(1) . . yes
C113 N24 H24N 127.9 . . no
C119 N24 H24N 127.7 . . no
AG5 N25 C127 133.2(7) . . yes
AG5 N25 C128 119.2(5) . . yes
C127 N25 C128 106.1(7) . . yes
C127 N26 C133 107.7(6) . . yes
C127 N26 H26N 124.8 . . no
C133 N26 H26N 127.4 . . no
AG6 N27 C136 119.3(9) . . yes
AG6 N27 C137 120.8(8) . . yes
C136 N27 C137 106.1(9) . . yes
C136 N28 C142 107(1) . . yes
C136 N28 H28N 124.8 . . no
C142 N28 H28N 127.4 . . no
AG6 N29 C144 123.5(7) . . yes
AG6 N29 C150 126.5(9) . . yes
C144 N29 C150 106(1) . . yes
C149 N30 C150 107.7(10) . . yes
C149 N30 H30N 127.4 . . no
C150 N30 H30N 124.8 . . no
AG6 N31 C151 126.1(8) . . yes
AG6 N31 C157 124.8(7) . . yes
C151 N31 C157 106.1(9) . . yes
C156 N32 C157 107.7(9) . . yes
C156 N32 H32N 127.4 . . no
C157 N32 H32N 124.8 . . no
C2 C1 C6 119(1) . . yes
C2 C1 C7 119(1) . . yes
C6 C1 C7 120(2) . . yes
C1 C2 C3 118(1) . . yes
C1 C2 C14 119(1) . . yes
C3 C2 C14 122(2) . . yes
C2 C3 C4 121(2) . . yes
C2 C3 C15 119(1) . . yes
C4 C3 C15 118(1) . . yes
C3 C4 C5 116(1) . . yes
C3 C4 C22 121(2) . . yes
C5 C4 C22 121(1) . . yes
C4 C5 C6 123(1) . . yes
C4 C5 C23 118(1) . . yes
C6 C5 C23 117(2) . . yes
C1 C6 C5 119(2) . . yes
C1 C6 C30 117(1) . . yes
C5 C6 C30 122(1) . . yes
N1 C7 N2 113(1) . . yes
N1 C7 C1 123(1) . . yes
N2 C7 C1 123(1) . . yes
N1 C8 C9 129(1) . . yes
N1 C8 C13 107(1) . . yes
C9 C8 C13 122(1) . . yes
C8 C9 C10 117(1) . . yes
C8 C9 H9 121.3 . . no
C10 C9 H9 121.3 . . no
C9 C10 C11 118(1) . . yes
C9 C10 H10 120.9 . . no
C11 C10 H10 121.1 . . no
C10 C11 C12 122(1) . . yes
C10 C11 H11 118.5 . . no
C12 C11 H11 118.7 . . no
C11 C12 C13 117(1) . . yes
C11 C12 H12 121.0 . . no
C13 C12 H12 121.3 . . no
N2 C13 C8 106(1) . . yes
N2 C13 C12 132(1) . . yes
C8 C13 C12 120(1) . . yes
C2 C14 H14a 109.5 . . no
C2 C14 H14b 109.5 . . no
C2 C14 H14c 109.5 . . no
H14a C14 H14b 109.5 . . no
H14a C14 H14c 109.4 . . no
H14b C14 H14c 109.5 . . no
N3 C15 N4 111(2) . . yes
N3 C15 C3 127(1) . . yes
N4 C15 C3 120(1) . . yes
N3 C16 C17 133(1) . . yes
N3 C16 C21 110(2) . . yes
C17 C16 C21 116(2) . . yes
C16 C17 C18 122(2) . . yes
C16 C17 H17 119.0 . . no
C18 C17 H17 118.7 . . no
C17 C18 C19 119(2) . . yes
C17 C18 H18 120.2 . . no
C19 C18 H18 119.8 . . no
C18 C19 C20 120(2) . . yes
C18 C19 H19 120.3 . . no
C20 C19 H19 119.7 . . no
C19 C20 C21 120(2) . . yes
C19 C20 H20 119.9 . . no
C21 C20 H20 119.4 . . no
N4 C21 C16 105(2) . . yes
N4 C21 C20 134(2) . . yes
C16 C21 C20 120(2) . . yes
C4 C22 H22a 109.5 . . no
C4 C22 H22b 109.5 . . no
C4 C22 H22c 109.5 . . no
H22a C22 H22b 109.5 . . no
H22a C22 H22c 109.5 . . no
H22b C22 H22c 109.5 . . no
N5 C23 N6 111(1) . . yes
N5 C23 C5 127(1) . . yes
N6 C23 C5 120(1) . . yes
N5 C24 C25 131(1) . . yes
N5 C24 C29 108(1) . . yes
C25 C24 C29 120(1) . . yes
C24 C25 C26 118(1) . . yes
C24 C25 H25 120.7 . . no
C26 C25 H25 120.8 . . no
C25 C26 C27 120(1) . . yes
C25 C26 H26 119.6 . . no
C27 C26 H26 119.7 . . no
C26 C27 C28 123(2) . . yes
C26 C27 H27 118.0 . . no
C28 C27 H27 118.2 . . no
C27 C28 C29 115(1) . . yes
C27 C28 H28 122.2 . . no
C29 C28 H28 122.3 . . no
N6 C29 C24 106(1) . . yes
N6 C29 C28 132(1) . . yes
C24 C29 C28 121(1) . . yes
C6 C30 H30a 109.5 . . no
C6 C30 H30b 109.5 . . no
C6 C30 H30c 109.6 . . no
H30a C30 H30b 109.4 . . no
H30a C30 H30c 109.5 . . no
H30b C30 H30c 109.4 . . no
C32 C31 C36 118(1) . . yes
C32 C31 C37 118(2) . . yes
C36 C31 C37 122(2) . . yes
C31 C32 C33 120(2) . . yes
C31 C32 C44 120(1) . . yes
C33 C32 C44 118(2) . . yes
C32 C33 C34 118(2) . . yes
C32 C33 C45 119(2) . . yes
C34 C33 C45 122(1) . . yes
C33 C34 C35 120(1) . . yes
C33 C34 C52 120(2) . . yes
C35 C34 C52 118(2) . . yes
C34 C35 C36 119(2) . . yes
C34 C35 C53 121(1) . . yes
C36 C35 C53 118(2) . . yes
C31 C36 C35 121(2) . . yes
C31 C36 C60 119(1) . . yes
C35 C36 C60 118(1) . . yes
N7 C37 N8 110(1) . . yes
N7 C37 C31 126(2) . . yes
N8 C37 C31 122(1) . . yes
N7 C38 C39 131(2) . . yes
N7 C38 C43 108(1) . . yes
C39 C38 C43 120(2) . . yes
C38 C39 C40 119(2) . . yes
C38 C39 H39 120.1 . . no
C40 C39 H39 120.0 . . no
C39 C40 C41 118(2) . . yes
C39 C40 H40 120.8 . . no
C41 C40 H40 120.8 . . no
C40 C41 C42 120(2) . . yes
C40 C41 H41 119.9 . . no
C42 C41 H41 119.9 . . no
C41 C42 C43 119(2) . . yes
C41 C42 H42 120.5 . . no
C43 C42 H42 120.4 . . no
N8 C43 C38 104(2) . . yes
N8 C43 C42 133(2) . . yes
C38 C43 C42 121(1) . . yes
C32 C44 H44a 109.5 . . no
C32 C44 H44b 109.4 . . no
C32 C44 H44c 109.5 . . no
H44a C44 H44b 109.5 . . no
H44a C44 H44c 109.6 . . no
H44b C44 H44c 109.5 . . no
N9 C45 N10 113(2) . . yes
N9 C45 C33 125(1) . . yes
N10 C45 C33 121(1) . . yes
N9 C46 C47 129(1) . . yes
N9 C46 C51 105(2) . . yes
C47 C46 C51 125(1) . . yes
C46 C47 C48 116(1) . . yes
C46 C47 H47 121.6 . . no
C48 C47 H47 121.6 . . no
C47 C48 C49 122(2) . . yes
C47 C48 H48 118.8 . . no
C49 C48 H48 118.8 . . no
C48 C49 C50 121(2) . . yes
C48 C49 H49 119.1 . . no
C50 C49 H49 119.3 . . no
C49 C50 C51 115(2) . . yes
C49 C50 H50 122.3 . . no
C51 C50 H50 122.6 . . no
N10 C51 C46 112(1) . . yes
N10 C51 C50 129(2) . . yes
C46 C51 C50 118(2) . . yes
C34 C52 H52a 109.5 . . no
C34 C52 H52b 109.5 . . no
C34 C52 H52c 109.6 . . no
H52a C52 H52b 109.4 . . no
H52a C52 H52c 109.5 . . no
H52b C52 H52c 109.5 . . no
N11 C53 N12 111(2) . . yes
N11 C53 C35 124(1) . . yes
N12 C53 C35 123(1) . . yes
N11 C54 C55 131(1) . . yes
N11 C54 C59 107(1) . . yes
C55 C54 C59 121(2) . . yes
C54 C55 C56 117(1) . . yes
C54 C55 H55 121.7 . . no
C56 C55 H55 121.3 . . no
C55 C56 C57 122(2) . . yes
C55 C56 H56 118.9 . . no
C57 C56 H56 118.5 . . no
C56 C57 C58 119(3) . . yes
C56 C57 H57 120.3 . . no
C58 C57 H57 119.7 . . no
C57 C58 C59 116(2) . . yes
C57 C58 H58 122.1 . . no
C59 C58 H58 121.8 . . no
N12 C59 C54 108(2) . . yes
N12 C59 C58 129(1) . . yes
C54 C59 C58 122(2) . . yes
C36 C60 H60a 109.5 . . no
C36 C60 H60b 109.5 . . no
C36 C60 H60c 109.4 . . no
H60a C60 H60b 109.5 . . no
H60a C60 H60c 109.5 . . no
H60b C60 H60c 109.4 . . no
C62 C61 C66 120(1) . . yes
C62 C61 C67 117(1) . . yes
C66 C61 C67 121(1) . . yes
C61 C62 C63 119(1) . . yes
C61 C62 C74 120(1) . . yes
C63 C62 C74 120(1) . . yes
C62 C63 C64 121(1) . . yes
C62 C63 C75 120(1) . . yes
C64 C63 C75 117(1) . . yes
C63 C64 C65 119(1) . . yes
C63 C64 C82 120(1) . . yes
C65 C64 C82 120(1) . . yes
C64 C65 C66 120(1) . . yes
C64 C65 C83 122(1) . . yes
C66 C65 C83 117(1) . . yes
C61 C66 C65 118(1) . . yes
C61 C66 C90 120(1) . . yes
C65 C66 C90 120(1) . . yes
N13 C67 N14 112(1) . . yes
N13 C67 C61 125(1) . . yes
N14 C67 C61 121(1) . . yes
N13 C68 C69 129(2) . . yes
N13 C68 C73 111(1) . . yes
C69 C68 C73 119(1) . . yes
C68 C69 C70 118(2) . . yes
C68 C69 H69 120.6 . . no
C70 C69 H69 120.8 . . no
C69 C70 C71 121(1) . . yes
C69 C70 H70 119.5 . . no
C71 C70 H70 119.4 . . no
C70 C71 C72 121(1) . . yes
C70 C71 H71 119.2 . . no
C72 C71 H71 119.2 . . no
C71 C72 C73 117(2) . . yes
C71 C72 H72 121.1 . . no
C73 C72 H72 121.4 . . no
N14 C73 C68 105(1) . . yes
N14 C73 C72 132(2) . . yes
C68 C73 C72 122(1) . . yes
C62 C74 H74a 109.5 . . no
C62 C74 H74b 109.5 . . no
C62 C74 H74c 109.5 . . no
H74a C74 H74b 109.5 . . no
H74a C74 H74c 109.4 . . no
H74b C74 H74c 109.5 . . no
N15 C75 N16 114(1) . . yes
N15 C75 C63 124(1) . . yes
N16 C75 C63 121(2) . . yes
N15 C76 C77 128(2) . . yes
N15 C76 C81 108(1) . . yes
C77 C76 C81 123(1) . . yes
C76 C77 C78 117(2) . . yes
C76 C77 H77 121.0 . . no
C78 C77 H77 121.0 . . no
C77 C78 C79 117(2) . . yes
C77 C78 H78 121.2 . . no
C79 C78 H78 121.2 . . no
C78 C79 C80 126(1) . . yes
C78 C79 H79 116.8 . . no
C80 C79 H79 116.9 . . no
C79 C80 C81 112(2) . . yes
C79 C80 H80 123.7 . . no
C81 C80 H80 123.6 . . no
N16 C81 C76 107(1) . . yes
N16 C81 C80 130(2) . . yes
C76 C81 C80 121(1) . . yes
C64 C82 H82a 109.5 . . no
C64 C82 H82b 109.5 . . no
C64 C82 H82c 109.5 . . no
H82a C82 H82b 109.5 . . no
H82a C82 H82c 109.4 . . no
H82b C82 H82c 109.4 . . no
N17 C83 N18 112(1) . . yes
N17 C83 C65 127(2) . . yes
N18 C83 C65 120(1) . . yes
N17 C84 C85 131(2) . . yes
N17 C84 C89 107(1) . . yes
C85 C84 C89 120(2) . . yes
C84 C85 C86 116(2) . . yes
C84 C85 H85 121.5 . . no
C86 C85 H85 121.6 . . no
C85 C86 C87 123(1) . . yes
C85 C86 H86 118.5 . . no
C87 C86 H86 118.4 . . no
C86 C87 C88 121(2) . . yes
C86 C87 H87 119.4 . . no
C88 C87 H87 119.4 . . no
C87 C88 C89 117(2) . . yes
C87 C88 H88 121.3 . . no
C89 C88 H88 121.2 . . no
N18 C89 C84 105(2) . . yes
N18 C89 C88 134(2) . . yes
C84 C89 C88 120(1) . . yes
C66 C90 H90a 109.5 . . no
C66 C90 H90b 109.5 . . no
C66 C90 H90c 109.4 . . no
H90a C90 H90b 109.5 . . no
H90a C90 H90c 109.5 . . no
H90b C90 H90c 109.5 . . no
C92 C91 C96 122(2) . . yes
C92 C91 C97 119(1) . . yes
C96 C91 C97 117(1) . . yes
C91 C92 C93 118(1) . . yes
C91 C92 C104 122(2) . . yes
C93 C92 C104 119(1) . . yes
C92 C93 C94 123(1) . . yes
C92 C93 C105 118(1) . . yes
C94 C93 C105 117(2) . . yes
C93 C94 C95 116(2) . . yes
C93 C94 C112 122(1) . . yes
C95 C94 C112 121(1) . . yes
C94 C95 C96 120(1) . . yes
C94 C95 C113 119(1) . . yes
C96 C95 C113 119(1) . . yes
C91 C96 C95 118(1) . . yes
C91 C96 C120 121(2) . . yes
C95 C96 C120 119(1) . . yes
N19 C97 N20 113(2) . . yes
N19 C97 C91 126(2) . . yes
N20 C97 C91 120(1) . . yes
N19 C98 C99 130(2) . . yes
N19 C98 C103 107(1) . . yes
C99 C98 C103 121(2) . . yes
C98 C99 C100 119(2) . . yes
C98 C99 H99 120.2 . . no
C100 C99 H99 120.6 . . no
C99 C100 C101 117(2) . . yes
C99 C100 H100 121.0 . . no
C101 C100 H100 121.4 . . no
C100 C101 C102 124(3) . . yes
C100 C101 H101 117.5 . . no
C102 C101 H101 118.0 . . no
C101 C102 C103 114(2) . . yes
C101 C102 H102 122.7 . . no
C103 C102 H102 123.1 . . no
N20 C103 C98 106(2) . . yes
N20 C103 C102 130(1) . . yes
C98 C103 C102 122(2) . . yes
C92 C104 H104a 109.6 . . no
C92 C104 H104b 109.4 . . no
C92 C104 H104c 109.4 . . no
H104a C104 H104b 109.5 . . no
H104a C104 H104c 109.5 . . no
H104b C104 H104c 109.4 . . no
N21 C105 N22 111(1) . . yes
N21 C105 C93 130(1) . . yes
N22 C105 C93 117(2) . . yes
N21 C106 C107 129(2) . . yes
N21 C106 C111 111(2) . . yes
C107 C106 C111 119(1) . . yes
C106 C107 C108 120(2) . . yes
C106 C107 H107 119.8 . . no
C108 C107 H107 119.9 . . no
C107 C108 C109 117(2) . . yes
C107 C108 H108 121.3 . . no
C109 C108 H108 121.4 . . no
C108 C109 C110 122(1) . . yes
C108 C109 H109 118.8 . . no
C110 C109 H109 119.0 . . no
C109 C110 C111 116(2) . . yes
C109 C110 H110 121.8 . . no
C111 C110 H110 121.8 . . no
N22 C111 C106 105(1) . . yes
N22 C111 C110 130(2) . . yes
C106 C111 C110 124(2) . . yes
C94 C112 H112a 109.5 . . no
C94 C112 H112b 109.5 . . no
C94 C112 H112c 109.5 . . no
H112a C112 H112b 109.5 . . no
H112a C112 H112c 109.4 . . no
H112b C112 H112c 109.5 . . no
N23 C113 N24 113(1) . . yes
N23 C113 C95 130(1) . . yes
N24 C113 C95 115(1) . . yes
N23 C114 C115 128(1) . . yes
N23 C114 C119 110(1) . . yes
C115 C114 C119 120(1) . . yes
C114 C115 C116 113(1) . . yes
C114 C115 H115 123.0 . . no
C116 C115 H115 123.1 . . no
C115 C116 C117 122(2) . . yes
C115 C116 H116 118.5 . . no
C117 C116 H116 118.9 . . no
C116 C117 C118 123(2) . . yes
C116 C117 H117 118.0 . . no
C118 C117 H117 118.5 . . no
C117 C118 C119 112(1) . . yes
C117 C118 H118 123.7 . . no
C119 C118 H118 123.9 . . no
N24 C119 C114 106(1) . . yes
N24 C119 C118 127(1) . . yes
C114 C119 C118 126(1) . . yes
C96 C120 H120a 109.5 . . no
C96 C120 H120b 109.5 . . no
C96 C120 H120c 109.5 . . no
H120a C120 H120b 109.4 . . no
H120a C120 H120c 109.5 . . no
H120b C120 H120c 109.5 . . no
C122 C121 C126 121(1) . . yes
C122 C121 C127 121(1) . . yes
C126 C121 C127 116(1) . . yes
C121 C122 C123 117(2) . . yes
C121 C122 C134 121(1) . . yes
C123 C122 C134 121(2) . . yes
C122 C123 C124 125(2) . . yes
C122 C123 C150 118(2) . 2_765 yes
C124 C123 C150 116(1) . 2_765 yes
C123 C124 C125 117(1) . . yes
C123 C124 C135 122(2) . . yes
C125 C124 C135 119(2) . . yes
C124 C125 C126 122(2) . . yes
C124 C125 C136 119(1) . . yes
C126 C125 C136 118(1) . . yes
C121 C126 C125 116(1) . . yes
C121 C126 C143 121(1) . . yes
C125 C126 C143 122(2) . . yes
N25 C127 N26 111.1(7) . . yes
N25 C127 C121 130(1) . . yes
N26 C127 C121 118.5(10) . . yes
N25 C128 C129 131.7(7) . . yes
N25 C128 C133 108.3(6) . . yes
C129 C128 C133 120.0(6) . . yes
C128 C129 C130 120.0(7) . . yes
C128 C129 H129 120.0 . . no
C130 C129 H129 120.0 . . no
C129 C130 C131 120.0(7) . . yes
C129 C130 H130 120.0 . . no
C131 C130 H130 120.0 . . no
C130 C131 C132 120.0(7) . . yes
C130 C131 H131 120.0 . . no
C132 C131 H131 120.0 . . no
C131 C132 C133 120.0(7) . . yes
C131 C132 H132 120.0 . . no
C133 C132 H132 120.0 . . no
N26 C133 C128 106.8(6) . . yes
N26 C133 C132 133.2(6) . . yes
C128 C133 C132 120.0(6) . . yes
C122 C134 H134a 109.4 . . no
C122 C134 H134b 109.4 . . no
C122 C134 H134c 109.4 . . no
H134a C134 H134b 109.6 . . no
H134a C134 H134c 109.5 . . no
H134b C134 H134c 109.5 . . no
C124 C135 H135a 109.3 . . no
C124 C135 H135b 109.6 . . no
C124 C135 H135c 109.6 . . no
H135a C135 H135b 109.3 . . no
H135a C135 H135c 109.4 . . no
H135b C135 H135c 109.6 . . no
N27 C136 N28 111(1) . . yes
N27 C136 C125 130(1) . . yes
N28 C136 C125 118(1) . . yes
N27 C137 C138 131.7(9) . . yes
N27 C137 C142 108(1) . . yes
C138 C137 C142 120.0(9) . . yes
C137 C138 C139 120(1) . . yes
C137 C138 H138 120.0 . . no
C139 C138 H138 120.0 . . no
C138 C139 C140 120(1) . . yes
C138 C139 H139 120.0 . . no
C140 C139 H139 120.0 . . no
C139 C140 C141 120.0(10) . . yes
C139 C140 H140 120.0 . . no
C141 C140 H140 120.0 . . no
C140 C141 C142 120.0(9) . . yes
C140 C141 H141 120.0 . . no
C142 C141 H141 120.0 . . no
N28 C142 C137 106.8(9) . . yes
N28 C142 C141 133.2(10) . . yes
C137 C142 C141 119(1) . . yes
C126 C143 H143a 109.5 . . no
C126 C143 H143b 109.4 . . no
C126 C143 H143c 109.4 . . no
H143a C143 H143b 109.5 . . no
H143a C143 H143c 109.5 . . no
H143b C143 H143c 109.4 . . no
N29 C144 C145 131(1) . . yes
N29 C144 C149 108.3(8) . . yes
C145 C144 C149 120.0(10) . . yes
C144 C145 C146 119(1) . . yes
C144 C145 H145 120.0 . . no
C146 C145 H145 120.0 . . no
C145 C146 C147 120.0(9) . . yes
C145 C146 H146 120.0 . . no
C147 C146 H146 120.0 . . no
C146 C147 C148 119(1) . . yes
C146 C147 H147 120.0 . . no
C148 C147 H147 120.0 . . no
C147 C148 C149 120(1) . . yes
C147 C148 H148 120.0 . . no
C149 C148 H148 120.0 . . no
N30 C149 C144 106.8(10) . . yes
N30 C149 C148 133(1) . . yes
C144 C149 C148 120.0(8) . . yes
N29 C150 N30 111.1(10) . . yes
N29 C150 C123 126(1) . 3_675 yes
N30 C150 C123 120(1) . 3_675 yes
N31 C151 C152 131.7(9) . . yes
N31 C151 C156 108.3(8) . . yes
C152 C151 C156 120.0(8) . . yes
C151 C152 C153 120.0(9) . . yes
C151 C152 H152 120.0 . . no
C153 C152 H152 120.0 . . no
C152 C153 C154 120.0(9) . . yes
C152 C153 H153 120.0 . . no
C154 C153 H153 120.0 . . no
C153 C154 C155 120.0(9) . . yes
C153 C154 H154 120.0 . . no
C155 C154 H154 120.0 . . no
C154 C155 C156 120.0(9) . . yes
C154 C155 H155 120.0 . . no
C156 C155 H155 120.0 . . no
N32 C156 C151 106.8(8) . . yes
N32 C156 C155 133.2(9) . . yes
C151 C156 C155 120.0(8) . . yes
N31 C157 N32 111.1(8) . . yes
N31 C157 C158 128(1) . . yes
N32 C157 C158 120(1) . . yes
C157 C158 C159 119(1) . . yes
C157 C158 C159 117(2) . 3_675 yes
C159 C158 C159 123(2) . 3_675 yes
C158 C159 C158 116(2) . 2_765 yes
C158 C159 C160 122(1) . . yes
C158 C159 C160 121(2) 2_765 . yes
C159 C160 H160a 109.4 . . no
C159 C160 H160b 109.5 . . no
C159 C160 H160c 109.4 . . no
H160a C160 H160b 109.5 . . no
H160a C160 H160c 109.5 . . no
H160b C160 H160c 109.5 . . no
S1 C161 H161a 109.4 . . no
S1 C161 H161b 109.4 . . no
S1 C161 H161c 109.4 . . no
H161a C161 H161b 109.6 . . no
H161a C161 H161c 109.5 . . no
H161b C161 H161c 109.5 . . no
S2 C162 H162 105.1 . . no
S2 C162 H162 105.1 . 3_675 no
S2 C162 H162 105.1 . 2_765 no
H162 C162 H162 113.5 . 3_675 no
H162 C162 H162 113.5 . 2_765 no
H162 C162 H162 113.5 3_675 2_765 no
S3 C163 H163a 111.6 . . no
S3 C163 H163b 109.7 . . no
S3 C163 H163c 110.9 . . no
H163a C163 H163b 108.0 . . no
H163a C163 H163c 109.4 . . no
H163b C163 H163c 107.1 . . no
S4 C164 H164a 109.7 . . no
S4 C164 H164b 110.9 . . no
S4 C164 H164c 111.6 . . no
H164a C164 H164b 107.1 . . no
H164a C164 H164c 108.0 . . no
H164b C164 H164c 109.4 . . no
S5 C165 H165a 111.6 . . no
S5 C165 H165b 110.9 . . no
S5 C165 H165c 109.7 . . no
H165a C165 H165b 109.4 . . no
H165a C165 H165c 108.0 . . no
H165b C165 H165c 107.1 . . no

loop_
_geom_bond_atom_site_label_1
_geom_bond_atom_site_label_2
_geom_bond_distance
_geom_bond_site_symmetry_2
_geom_bond_publ_flag
AG1 O1 2.37(1) . yes
AG1 N1 2.29(1) . yes
AG1 N9 2.34(1) . yes
AG1 N17 2.36(2) . yes
AG2 O2 2.39(2) . yes
AG2 N3 2.38(1) . yes
AG2 N11 2.33(1) . yes
AG2 N19 2.31(2) . yes
AG3 N5 2.24(1) . yes
AG3 N13 2.27(2) . yes
AG3 N21 2.28(2) . yes
AG4 O3 2.39(1) . yes
AG4 N7 2.32(2) . yes
AG4 N15 2.31(2) . yes
AG4 N23 2.32(1) . yes
AG5 N25 2.294(9) . yes
AG5 N25 2.294(9) 3_675 yes
AG5 N25 2.294(9) 2_765 yes
AG6 O4 2.36(1) . yes
AG6 N27 2.42(1) . yes
AG6 N29 2.30(1) . yes
AG6 N31 2.33(1) . yes
S1 O1 1.48(2) . yes
S1 O2 1.48(2) . yes
S1 O3 1.48(2) . yes
S1 C161 1.73(2) . yes
S2 O4 1.486(10) . yes
S2 O4 1.486(10) 3_675 yes
S2 O4 1.486(10) 2_765 yes
S2 C162 1.75(3) . yes
S3 O5 1.46(1) . yes
S3 O6 1.47(2) . yes
S3 O7 1.475(10) . yes
S3 C163 1.69(1) . yes
S4 O8 1.47(2) . yes
S4 O9 1.460(10) . yes
S4 O10 1.47(1) . yes
S4 C164 1.69(2) . yes
S5 O11 1.46(3) . yes
S5 O12 1.47(2) . yes
S5 O13 1.47(2) . yes
S5 C165 1.69(2) . yes
N1 C7 1.33(2) . yes
N1 C8 1.44(2) . yes
N2 C7 1.33(2) . yes
N2 C13 1.36(2) . yes
N2 H2N 0.950 . no
N3 C15 1.33(3) . yes
N3 C16 1.35(3) . yes
N4 C15 1.39(3) . yes
N4 C21 1.37(4) . yes
N4 H4N 0.950 . no
N5 C23 1.35(2) . yes
N5 C24 1.40(3) . yes
N6 C23 1.35(3) . yes
N6 C29 1.37(3) . yes
N6 H6N 0.950 . no
N7 C37 1.35(2) . yes
N7 C38 1.44(3) . yes
N8 C37 1.37(3) . yes
N8 C43 1.40(3) . yes
N8 H8N 0.950 . no
N9 C45 1.33(3) . yes
N9 C46 1.43(3) . yes
N10 C45 1.35(2) . yes
N10 C51 1.31(4) . yes
N10 H10N 0.949 . no
N11 C53 1.33(3) . yes
N11 C54 1.38(3) . yes
N12 C53 1.32(3) . yes
N12 C59 1.36(3) . yes
N12 H12N 0.951 . no
N13 C67 1.32(3) . yes
N13 C68 1.38(2) . yes
N14 C67 1.35(3) . yes
N14 C73 1.38(2) . yes
N14 H14N 0.950 . no
N15 C75 1.33(3) . yes
N15 C76 1.45(2) . yes
N16 C75 1.33(3) . yes
N16 C81 1.37(2) . yes
N16 H16N 0.950 . no
N17 C83 1.31(2) . yes
N17 C84 1.41(3) . yes
N18 C83 1.35(3) . yes
N18 C89 1.35(2) . yes
N18 H18N 0.950 . no
N19 C97 1.30(2) . yes
N19 C98 1.45(4) . yes
N20 C97 1.34(3) . yes
N20 C103 1.42(3) . yes
N20 H20N 0.950 . no
N21 C105 1.28(3) . yes
N21 C106 1.39(2) . yes
N22 C105 1.37(2) . yes
N22 C111 1.39(3) . yes
N22 H22N 0.950 . no
N23 C113 1.24(3) . yes
N23 C114 1.39(2) . yes
N24 C113 1.39(2) . yes
N24 C119 1.38(3) . yes
N24 H24N 0.950 . no
N25 C127 1.31(1) . yes
N25 C128 1.37(1) . yes
N26 C127 1.36(1) . yes
N26 C133 1.323(10) . yes
N26 H26N 0.940 . no
N27 C136 1.31(2) . yes
N27 C137 1.37(1) . yes
N28 C136 1.36(1) . yes
N28 C142 1.32(2) . yes
N28 H28N 0.940 . no
N29 C144 1.37(1) . yes
N29 C150 1.31(2) . yes
N30 C149 1.32(1) . yes
N30 C150 1.36(2) . yes
N30 H30N 0.940 . no
N31 C151 1.37(1) . yes
N31 C157 1.31(2) . yes
N32 C156 1.32(1) . yes
N32 C157 1.36(2) . yes
N32 H32N 0.940 . no
C1 C2 1.41(3) . yes
C1 C6 1.38(3) . yes
C1 C7 1.48(2) . yes
C2 C3 1.40(2) . yes
C2 C14 1.50(3) . yes
C3 C4 1.40(3) . yes
C3 C15 1.49(4) . yes
C4 C5 1.39(3) . yes
C4 C22 1.50(2) . yes
C5 C6 1.36(2) . yes
C5 C23 1.51(3) . yes
C6 C30 1.51(3) . yes
C8 C9 1.36(3) . yes
C8 C13 1.41(3) . yes
C9 C10 1.42(2) . yes
C9 H9 0.950 . no
C10 C11 1.46(3) . yes
C10 H10 0.951 . no
C11 C12 1.35(3) . yes
C11 H11 0.950 . no
C12 C13 1.38(2) . yes
C12 H12 0.949 . no
C14 H14a 0.950 . no
C14 H14b 0.950 . no
C14 H14c 0.951 . no
C16 C17 1.42(4) . yes
C16 C21 1.43(3) . yes
C17 C18 1.33(4) . yes
C17 H17 0.950 . no
C18 C19 1.42(4) . yes
C18 H18 0.950 . no
C19 C20 1.35(5) . yes
C19 H19 0.951 . no
C20 C21 1.38(4) . yes
C20 H20 0.952 . no
C22 H22a 0.950 . no
C22 H22b 0.950 . no
C22 H22c 0.950 . no
C24 C25 1.41(3) . yes
C24 C29 1.39(3) . yes
C25 C26 1.33(3) . yes
C25 H25 0.950 . no
C26 C27 1.39(3) . yes
C26 H26 0.949 . no
C27 C28 1.37(3) . yes
C27 H27 0.949 . no
C28 C29 1.41(4) . yes
C28 H28 0.950 . no
C30 H30a 0.950 . no
C30 H30b 0.951 . no
C30 H30c 0.950 . no
C31 C32 1.43(3) . yes
C31 C36 1.38(3) . yes
C31 C37 1.40(3) . yes
C32 C33 1.40(3) . yes
C32 C44 1.51(3) . yes
C33 C34 1.42(3) . yes
C33 C45 1.49(4) . yes
C34 C35 1.37(4) . yes
C34 C52 1.54(3) . yes
C35 C36 1.41(3) . yes
C35 C53 1.49(3) . yes
C36 C60 1.55(4) . yes
C38 C39 1.35(3) . yes
C38 C43 1.43(3) . yes
C39 C40 1.38(4) . yes
C39 H39 0.950 . no
C40 C41 1.49(4) . yes
C40 H40 0.950 . no
C41 C42 1.35(3) . yes
C41 H41 0.949 . no
C42 C43 1.35(4) . yes
C42 H42 0.951 . no
C44 H44a 0.949 . no
C44 H44b 0.951 . no
C44 H44c 0.950 . no
C46 C47 1.35(4) . yes
C46 C51 1.36(3) . yes
C47 C48 1.38(3) . yes
C47 H47 0.950 . no
C48 C49 1.38(3) . yes
C48 H48 0.950 . no
C49 C50 1.41(5) . yes
C49 H49 0.950 . no
C50 C51 1.47(4) . yes
C50 H50 0.951 . no
C52 H52a 0.951 . no
C52 H52b 0.950 . no
C52 H52c 0.950 . no
C54 C55 1.34(3) . yes
C54 C59 1.37(3) . yes
C55 C56 1.42(4) . yes
C55 H55 0.949 . no
C56 C57 1.35(4) . yes
C56 H56 0.949 . no
C57 C58 1.40(4) . yes
C57 H57 0.952 . no
C58 C59 1.41(4) . yes
C58 H58 0.950 . no
C60 H60a 0.949 . no
C60 H60b 0.950 . no
C60 H60c 0.951 . no
C61 C62 1.44(2) . yes
C61 C66 1.39(2) . yes
C61 C67 1.49(2) . yes
C62 C63 1.35(2) . yes
C62 C74 1.52(2) . yes
C63 C64 1.42(2) . yes
C63 C75 1.49(3) . yes
C64 C65 1.40(3) . yes
C64 C82 1.49(2) . yes
C65 C66 1.43(2) . yes
C65 C83 1.46(2) . yes
C66 C90 1.50(2) . yes
C68 C69 1.40(3) . yes
C68 C73 1.37(3) . yes
C69 C70 1.42(3) . yes
C69 H69 0.950 . no
C70 C71 1.33(4) . yes
C70 H70 0.950 . no
C71 C72 1.40(3) . yes
C71 H71 0.948 . no
C72 C73 1.40(3) . yes
C72 H72 0.950 . no
C74 H74a 0.951 . no
C74 H74b 0.949 . no
C74 H74c 0.951 . no
C76 C77 1.37(3) . yes
C76 C81 1.37(4) . yes
C77 C78 1.39(3) . yes
C77 H77 0.950 . no
C78 C79 1.43(4) . yes
C78 H78 0.950 . no
C79 C80 1.38(4) . yes
C79 H79 0.950 . no
C80 C81 1.44(3) . yes
C80 H80 0.950 . no
C82 H82a 0.950 . no
C82 H82b 0.950 . no
C82 H82c 0.951 . no
C84 C85 1.40(2) . yes
C84 C89 1.40(4) . yes
C85 C86 1.37(3) . yes
C85 H85 0.950 . no
C86 C87 1.36(4) . yes
C86 H86 0.950 . no
C87 C88 1.39(3) . yes
C87 H87 0.949 . no
C88 C89 1.40(4) . yes
C88 H88 0.950 . no
C90 H90a 0.950 . no
C90 H90b 0.950 . no
C90 H90c 0.951 . no
C91 C92 1.38(3) . yes
C91 C96 1.37(3) . yes
C91 C97 1.50(4) . yes
C92 C93 1.37(3) . yes
C92 C104 1.55(3) . yes
C93 C94 1.37(3) . yes
C93 C105 1.53(3) . yes
C94 C95 1.44(3) . yes
C94 C112 1.52(3) . yes
C95 C96 1.40(3) . yes
C95 C113 1.52(3) . yes
C96 C120 1.51(3) . yes
C98 C99 1.39(3) . yes
C98 C103 1.37(3) . yes
C99 C100 1.38(5) . yes
C99 H99 0.950 . no
C100 C101 1.39(4) . yes
C100 H100 0.951 . no
C101 C102 1.43(4) . yes
C101 H101 0.949 . no
C102 C103 1.38(5) . yes
C102 H102 0.948 . no
C104 H104a 0.949 . no
C104 H104b 0.951 . no
C104 H104c 0.950 . no
C106 C107 1.38(4) . yes
C106 C111 1.32(3) . yes
C107 C108 1.38(3) . yes
C107 H107 0.950 . no
C108 C109 1.39(4) . yes
C108 H108 0.950 . no
C109 C110 1.38(4) . yes
C109 H109 0.950 . no
C110 C111 1.36(3) . yes
C110 H110 0.950 . no
C112 H112a 0.950 . no
C112 H112b 0.950 . no
C112 H112c 0.950 . no
C114 C115 1.38(3) . yes
C114 C119 1.33(3) . yes
C115 C116 1.43(3) . yes
C115 H115 0.950 . no
C116 C117 1.38(4) . yes
C116 H116 0.951 . no
C117 C118 1.33(4) . yes
C117 H117 0.951 . no
C118 C119 1.44(3) . yes
C118 H118 0.948 . no
C120 H120a 0.950 . no
C120 H120b 0.950 . no
C120 H120c 0.950 . no
C121 C122 1.40(3) . yes
C121 C126 1.42(3) . yes
C121 C127 1.51(2) . yes
C122 C123 1.33(3) . yes
C122 C134 1.52(4) . yes
C123 C124 1.36(4) . yes
C123 C150 1.54(3) 2_765 yes
C124 C125 1.38(3) . yes
C124 C135 1.57(3) . yes
C125 C126 1.38(3) . yes
C125 C136 1.49(3) . yes
C126 C143 1.49(3) . yes
C128 C129 1.395(10) . yes
C128 C133 1.395(9) . yes
C129 C130 1.39(1) . yes
C129 H129 0.950 . no
C130 C131 1.39(1) . yes
C130 H130 0.950 . no
C131 C132 1.40(1) . yes
C131 H131 0.950 . no
C132 C133 1.39(1) . yes
C132 H132 0.950 . no
C134 H134a 0.950 . no
C134 H134b 0.949 . no
C134 H134c 0.950 . no
C135 H135a 0.952 . no
C135 H135b 0.950 . no
C135 H135c 0.949 . no
C137 C138 1.39(2) . yes
C137 C142 1.39(1) . yes
C138 C139 1.39(2) . yes
C138 H138 0.950 . no
C139 C140 1.39(2) . yes
C139 H139 0.950 . no
C140 C141 1.39(2) . yes
C140 H140 0.950 . no
C141 C142 1.39(1) . yes
C141 H141 0.950 . no
C143 H143a 0.949 . no
C143 H143b 0.950 . no
C143 H143c 0.951 . no
C144 C145 1.39(1) . yes
C144 C149 1.39(1) . yes
C145 C146 1.39(2) . yes
C145 H145 0.950 . no
C146 C147 1.39(2) . yes
C146 H146 0.950 . no
C147 C148 1.39(1) . yes
C147 H147 0.950 . no
C148 C149 1.39(2) . yes
C148 H148 0.950 . no
C151 C152 1.39(1) . yes
C151 C156 1.39(1) . yes
C152 C153 1.39(1) . yes
C152 H152 0.950 . no
C153 C154 1.39(2) . yes
C153 H153 0.950 . no
C154 C155 1.39(1) . yes
C154 H154 0.950 . no
C155 C156 1.39(1) . yes
C155 H155 0.950 . no
C157 C158 1.50(2) . yes
C158 C159 1.43(4) . yes
C158 C159 1.38(3) 3_675 yes
C159 C160 1.46(4) . yes
C160 H160a 0.950 . no
C160 H160b 0.949 . no
C160 H160c 0.950 . no
C161 H161a 0.950 . no
C161 H161b 0.950 . no
C161 H161c 0.950 . no
C162 H162 0.972 . no
C162 H162 0.972 3_675 no
C162 H162 0.972 2_765 no
C163 H163a 0.946 . no
C163 H163b 0.973 . no
C163 H163c 0.956 . no
C164 H164a 0.973 . no
C164 H164b 0.956 . no
C164 H164c 0.946 . no
C165 H165a 0.946 . no
C165 H165b 0.956 . no
C165 H165c 0.973 . no

loop_
_geom_contact_atom_site_label_1
_geom_contact_atom_site_label_2
_geom_contact_distance
_geom_contact_site_symmetry_2
S3 O16 3.60(2) 2_765
O5 O19 2.85(3) .
O5 O16 2.90(2) 2_765
O5 C49 3.46(2) .
O5 C50 3.52(2) .
O6 N26 2.80(1) .
O6 O16 3.18(2) 2_765
O7 O14 2.69(2) .
O7 N26 3.43(2) .
O7 C132 3.58(1) .
O8 O15 2.79(2) .
O8 N22 3.27(2) .
O8 C110 3.35(3) .
O9 N22 2.92(3) .
O11 N8 2.78(2) 10_774
O11 C60 3.51(2) 10_774
O11 C36 3.58(3) 10_774
O12 C140 3.37(2) 10_774
O13 C139 3.57(3) .
O14 O20 2.74(3) .
O14 N6 2.85(2) 16_774
O15 O19 2.61(3) 2_875
O15 O20 2.73(2) 2_875
O15 N2 2.83(2) 17_564
O16 N30 2.76(2) .
O17 N24 2.84(2) .
O18 O20 2.71(3) .
O18 N4 2.73(3) 16_774
O19 C49 3.57(3) .
O19 C41 3.58(3) 11_464
O21 N14 2.80(3) .
N4 C164 3.48(2) 18_644
C10 C10 3.37(5) 16_774
C11 C86 3.53(2) 16_774
C20 C57 3.54(5) 17_564
C21 C164 3.38(3) 18_644
C21 C57 3.59(4) 17_564
C26 C87 3.45(3) 2_875
C26 C88 3.51(3) 2_875
C27 C129 3.35(3) 16_774
C28 C143 3.45(3) 17_564
C28 C129 3.48(3) 16_774
C41 C148 3.56(3) 10_774
C44 C118 3.58(3) 11_464
C51 C117 3.52(4) 11_464
C57 C104 3.38(3) 18_644
C60 C147 3.57(2) 10_774
C70 C88 3.33(3) 2_875
C71 C88 3.43(3) 2_875
C71 C89 3.51(3) 2_875
C120 C147 3.59(3) 10_774
C146 C165 3.42(2) .
